data_4314981
loop_
_publ_author_name
'Shigehisa Akine'
'Satoko Kagiyama'
'Tatsuya Nabeshima'

_publ_contact_author_address
;
Tsukuba, Ibaraki 305-8571, Japan
;
_publ_contact_author_email akine@chem.tsukuba.ac.jp
_publ_contact_author_fax +81-29-853-4527
_publ_contact_author_name 'Shigehisa Akine'
_publ_contact_author_phone +81-29-853-4527
_publ_section_title
;
 Modulation of Multimetal Complexation Behavior of Tetraoxime Ligand by
 Covalent Transformation of Olefinic Functionalities
;
_journal_name_full 'Inorganic Chemistry'
_journal_page_first 2141
_journal_page_last 2152
_journal_paper_doi 10.1021/ic9019926
_journal_volume 49
_journal_year 2010
_chemical_formula_moiety C38H41LaN4O19Zn2
_chemical_formula_sum 'C38 H41 La N4 O19 Zn2'
_chemical_formula_weight 1127.40
_chemical_name_common '[LHZn2La(OAc)4(H2O)]'
_chemical_name_systematic
; 
 ? 
;
_space_group_IT_number 2
_symmetry_cell_setting triclinic
_symmetry_space_group_name_Hall '-P 1'
_symmetry_space_group_name_H-M 'P -1'
_atom_sites_solution_hydrogens geom
_atom_sites_solution_primary direct
_atom_sites_solution_secondary difmap
_audit_creation_method SHELXL-97
_cell_angle_alpha 69.979(11)
_cell_angle_beta 86.008(10)
_cell_angle_gamma 73.150(12)
_cell_formula_units_Z 4
_cell_length_a 14.002(4)
_cell_length_b 18.183(6)
_cell_length_c 18.530(5)
_cell_measurement_reflns_used 40138
_cell_measurement_temperature 120
_cell_measurement_theta_max 27.00
_cell_measurement_theta_min 3.00
_cell_volume 4240(2)
_computing_cell_refinement 'Rapid AUTO (Rigaku Corp.)'
_computing_data_collection 'Rapid AUTO (Rigaku Corp.)'
_computing_data_reduction 'Rapid AUTO (Rigaku Corp.)'
_computing_molecular_graphics ORTEP-3
_computing_publication_material ORTEP-3
_computing_structure_refinement 'SHELXL-97 (Sheldrick, 1997)'
_computing_structure_solution 'DIRDIF99 (Beurskens et al., 1999)'
_diffrn_ambient_temperature 120
_diffrn_measured_fraction_theta_full 0.993
_diffrn_measured_fraction_theta_max 0.993
_diffrn_measurement_device_type 'Rigaku R-AXIS Rapid'
_diffrn_measurement_method IP
_diffrn_radiation_monochromator graphite
_diffrn_radiation_source 'fine-focus sealed tube'
_diffrn_radiation_type MoK\a
_diffrn_radiation_wavelength 0.71069
_diffrn_reflns_av_R_equivalents 0.0595
_diffrn_reflns_av_sigmaI/netI 0.0783
_diffrn_reflns_limit_h_max 17
_diffrn_reflns_limit_h_min -17
_diffrn_reflns_limit_k_max 23
_diffrn_reflns_limit_k_min -23
_diffrn_reflns_limit_l_max 23
_diffrn_reflns_limit_l_min -23
_diffrn_reflns_number 40138
_diffrn_reflns_theta_full 27.00
_diffrn_reflns_theta_max 27.00
_diffrn_reflns_theta_min 3.00
_diffrn_standards_decay_% 0
_diffrn_standards_interval_count 0
_diffrn_standards_interval_time 0
_diffrn_standards_number 0
_exptl_absorpt_coefficient_mu 2.196
_exptl_absorpt_correction_T_max 0.7341
_exptl_absorpt_correction_T_min 0.6678
_exptl_absorpt_correction_type multi-scan
_exptl_absorpt_process_details 'Rapid AUTO (Rigaku Corp.)'
_exptl_crystal_colour yellow
_exptl_crystal_density_diffrn 1.766
_exptl_crystal_density_method 'not measured'
_exptl_crystal_description prismatic
_exptl_crystal_F_000 2264
_exptl_crystal_size_max 0.20
_exptl_crystal_size_mid 0.15
_exptl_crystal_size_min 0.15
_refine_diff_density_max 1.628
_refine_diff_density_min -0.893
_refine_diff_density_rms 0.161
_refine_ls_extinction_method none
_refine_ls_goodness_of_fit_ref 1.047
_refine_ls_hydrogen_treatment mixed
_refine_ls_matrix_type full
_refine_ls_number_parameters 1185
_refine_ls_number_reflns 18385
_refine_ls_number_restraints 8
_refine_ls_restrained_S_all 1.047
_refine_ls_R_factor_all 0.0840
_refine_ls_R_factor_gt 0.0535
_refine_ls_shift/su_max 0.001
_refine_ls_shift/su_mean 0.000
_refine_ls_structure_factor_coef Fsqd
_refine_ls_weighting_details 'calc w=1/[\s^2^(Fo^2^)+(0.0492P)^2^+22.3647P] where P=(Fo^2^+2Fc^2^)/3'
_refine_ls_weighting_scheme calc
_refine_ls_wR_factor_gt 0.1321
_refine_ls_wR_factor_ref 0.1500
_reflns_number_gt 12765
_reflns_number_total 18385
_reflns_threshold_expression >2sigma(I)
_cod_data_source_file ic9019926_si_001_17.cif
_cod_data_source_block trans-LZn2La
_cod_database_code 4314981

loop_
_symmetry_equiv_pos_as_xyz
'x, y, z'
'-x, -y, -z'

loop_
_atom_site_label
_atom_site_type_symbol
_atom_site_fract_x
_atom_site_fract_y
_atom_site_fract_z
_atom_site_U_iso_or_equiv
_atom_site_adp_type
_atom_site_occupancy
_atom_site_symmetry_multiplicity
_atom_site_calc_flag
_atom_site_refinement_flags
_atom_site_disorder_assembly
_atom_site_disorder_group
La1 La 0.249156(17) 0.572350(13) 0.225713(13) 0.02179(6) Uani 1 1 d . . .
Zn1 Zn 0.17263(4) 0.44805(3) 0.39792(3) 0.02470(11) Uani 1 1 d . . .
Zn2 Zn 0.30237(4) 0.49151(3) 0.06875(3) 0.02699(12) Uani 1 1 d . . .
C1 C -0.0651(3) 0.5485(3) 0.3156(2) 0.0280(10) Uani 1 1 d . . .
C2 C 0.0100(3) 0.5870(2) 0.2874(2) 0.0222(9) Uani 1 1 d . . .
C3 C -0.0168(3) 0.6640(3) 0.2265(2) 0.0304(11) Uani 1 1 d . . .
C4 C -0.1119(3) 0.6992(3) 0.1964(2) 0.0318(11) Uani 1 1 d . . .
H1 H -0.1284 0.7508 0.1566 0.038 Uiso 1 1 calc R . .
C5 C -0.1854(4) 0.6590(3) 0.2244(3) 0.0365(12) Uani 1 1 d . . .
H2 H -0.2512 0.6830 0.2023 0.044 Uiso 1 1 calc R . .
C6 C -0.1640(3) 0.5863(3) 0.2826(3) 0.0352(12) Uani 1 1 d . . .
H3 H -0.2150 0.5603 0.3016 0.042 Uiso 1 1 calc R . .
O1 O 0.1027(2) 0.55623(17) 0.31385(17) 0.0268(7) Uani 1 1 d . . .
O2 O 0.0635(2) 0.69492(18) 0.20404(17) 0.0304(8) Uani 1 1 d . . .
C7 C -0.0492(3) 0.4722(3) 0.3777(3) 0.0340(12) Uani 1 1 d . . .
H4 H -0.1040 0.4498 0.3903 0.041 Uiso 1 1 calc R . .
N1 N 0.0322(3) 0.4314(2) 0.4179(2) 0.0319(10) Uani 1 1 d . . .
O3 O 0.0239(2) 0.3541(2) 0.4683(2) 0.0430(10) Uani 1 1 d . . .
C8 C 0.0467(4) 0.3419(3) 0.5472(3) 0.0512(17) Uani 1 1 d . . .
H5 H 0.0352 0.2895 0.5799 0.061 Uiso 1 1 calc R . .
H6 H -0.0015 0.3858 0.5621 0.061 Uiso 1 1 calc R . .
C9 C 0.1483(4) 0.3406(3) 0.5651(3) 0.0381(13) Uani 1 1 d . . .
H7 H 0.1559 0.3962 0.5412 0.046 Uiso 1 1 calc R . .
H8 H 0.1569 0.3252 0.6215 0.046 Uiso 1 1 calc R . .
O4 O 0.2245(2) 0.28529(19) 0.53886(17) 0.0339(8) Uani 1 1 d . . .
N2 N 0.2375(3) 0.3210(2) 0.4593(2) 0.0294(9) Uani 1 1 d . . .
C10 C 0.2896(3) 0.2676(3) 0.4311(3) 0.0298(11) Uani 1 1 d . . .
H9 H 0.3120 0.2127 0.4647 0.036 Uiso 1 1 calc R . .
C11 C 0.3173(3) 0.2849(2) 0.3505(2) 0.0232(9) Uani 1 1 d . . .
C12 C 0.3063(3) 0.3632(2) 0.2989(2) 0.0238(10) Uani 1 1 d . . .
C13 C 0.3365(3) 0.3759(2) 0.2226(2) 0.0252(10) Uani 1 1 d . . .
C14 C 0.3739(3) 0.3087(2) 0.1979(2) 0.0269(10) Uani 1 1 d . . .
C15 C 0.3874(3) 0.2290(3) 0.2522(3) 0.0290(10) Uani 1 1 d . . .
H10 H 0.4157 0.1829 0.2365 0.035 Uiso 1 1 calc R . .
C16 C 0.3604(3) 0.2177(2) 0.3261(3) 0.0276(10) Uani 1 1 d . . .
H11 H 0.3708 0.1639 0.3617 0.033 Uiso 1 1 calc R . .
O5 O 0.2674(2) 0.43150(16) 0.31694(16) 0.0245(7) Uani 1 1 d . . .
O6 O 0.3299(2) 0.45273(16) 0.17855(16) 0.0251(7) Uani 1 1 d . . .
C17 C 0.4024(3) 0.3139(3) 0.1198(3) 0.0293(10) Uani 1 1 d . . .
H12 H 0.4390 0.2650 0.1112 0.035 Uiso 1 1 calc R . .
N3 N 0.3813(3) 0.3805(2) 0.0612(2) 0.0309(9) Uani 1 1 d . . .
O7 O 0.4219(3) 0.3645(2) -0.00561(18) 0.0427(10) Uani 1 1 d . . .
C18 C 0.3856(4) 0.4340(3) -0.0742(3) 0.0417(14) Uani 1 1 d . . .
H13 H 0.4342 0.4314 -0.1154 0.050 Uiso 1 1 calc R . .
H14 H 0.3790 0.4849 -0.0635 0.050 Uiso 1 1 calc R . .
C19 C 0.2871(5) 0.4350(3) -0.1006(3) 0.0554(16) Uani 1 1 d . . .
H15 H 0.2926 0.3822 -0.1071 0.066 Uiso 1 1 calc R . .
H16 H 0.2374 0.4418 -0.0609 0.066 Uiso 1 1 calc R . .
O8 O 0.2532(3) 0.5002(2) -0.1721(2) 0.0603(12) Uani 1 1 d . . .
N4 N 0.2066(3) 0.5709(3) -0.1556(2) 0.0425(11) Uani 1 1 d . . .
C20 C 0.1819(4) 0.6343(3) -0.2183(3) 0.0474(14) Uani 1 1 d . . .
H17 H 0.1969 0.6270 -0.2666 0.057 Uiso 1 1 calc R . .
C21 C 0.1328(3) 0.7145(3) -0.2163(3) 0.0382(13) Uani 1 1 d . . .
C22 C 0.1062(4) 0.7280(4) -0.1474(3) 0.0484(16) Uani 1 1 d . A .
C23 C 0.0603(5) 0.8078(4) -0.1485(3) 0.064(2) Uani 1 1 d . . .
C24 C 0.0420(5) 0.8718(4) -0.2153(4) 0.0591(18) Uani 1 1 d . A .
H18 H 0.0108 0.9254 -0.2146 0.071 Uiso 1 1 calc R . .
C25 C 0.0685(4) 0.8595(4) -0.2846(3) 0.0491(16) Uani 1 1 d . . .
H19 H 0.0559 0.9044 -0.3314 0.059 Uiso 1 1 calc R A .
C26 C 0.1133(4) 0.7812(3) -0.2848(3) 0.0445(14) Uani 1 1 d . A .
H20 H 0.1313 0.7724 -0.3322 0.053 Uiso 1 1 calc R . .
O9 O 0.1209(3) 0.6687(3) -0.0775(2) 0.0629(14) Uani 1 1 d . . .
H21 H 0.1450 0.6230 -0.0829 0.094 Uiso 1 1 calc R A .
O10 O 0.0247(6) 0.8010(4) -0.0741(3) 0.051(2) Uani 0.614(8) 1 d P A 1
O11 O 0.0641(7) 0.8363(6) -0.0848(7) 0.051(3) Uani 0.386(8) 1 d P A 2
C27 C -0.0284(4) 0.8728(4) -0.0616(3) 0.0498(16) Uani 1 1 d . . .
H22 H -0.0977 0.8909 -0.0824 0.060 Uiso 0.614(8) 1 calc PR A 1
H23 H 0.0037 0.9167 -0.0870 0.060 Uiso 0.614(8) 1 calc PR A 1
H24 H -0.0799 0.8527 -0.0765 0.060 Uiso 0.386(8) 1 calc PR A 2
H25 H -0.0456 0.9327 -0.0878 0.060 Uiso 0.386(8) 1 calc PR A 2
C28 C -0.0278(4) 0.8546(4) 0.0225(3) 0.0476(16) Uani 1 1 d . A .
H26 H -0.0753 0.8916 0.0422 0.057 Uiso 1 1 calc R . .
C29 C 0.0338(4) 0.7905(3) 0.0723(3) 0.0363(12) Uani 1 1 d . . .
H27 H 0.0745 0.7488 0.0546 0.044 Uiso 1 1 calc R A .
C30 C 0.0422(4) 0.7808(3) 0.1544(3) 0.0363(12) Uani 1 1 d . A .
H28 H 0.0962 0.8029 0.1617 0.044 Uiso 1 1 calc R . .
H29 H -0.0211 0.8127 0.1696 0.044 Uiso 1 1 calc R . .
O12 O 0.2814(2) 0.57444(19) 0.35897(17) 0.0329(8) Uani 1 1 d . . .
O13 O 0.2179(2) 0.49912(18) 0.46172(17) 0.0317(8) Uani 1 1 d . . .
C31 C 0.2616(3) 0.5528(3) 0.4283(2) 0.0297(10) Uani 1 1 d . . .
C32 C 0.2925(5) 0.5932(3) 0.4788(3) 0.0547(15) Uani 1 1 d . . .
H30 H 0.3527 0.5563 0.5094 0.082 Uiso 1 1 calc R . .
H31 H 0.2384 0.6053 0.5132 0.082 Uiso 1 1 calc R . .
H32 H 0.3064 0.6440 0.4464 0.082 Uiso 1 1 calc R . .
O14 O 0.2758(2) 0.63054(19) 0.08828(16) 0.0330(8) Uani 1 1 d . . .
O15 O 0.3513(2) 0.58088(19) -0.00070(18) 0.0338(8) Uani 1 1 d . . .
C33 C 0.3203(3) 0.6391(3) 0.0265(2) 0.0277(10) Uani 1 1 d . . .
C34 C 0.3357(4) 0.7205(3) -0.0190(3) 0.0452(14) Uani 1 1 d . . .
H33 H 0.2719 0.7588 -0.0427 0.068 Uiso 1 1 calc R . .
H34 H 0.3836 0.7143 -0.0592 0.068 Uiso 1 1 calc R . .
H35 H 0.3618 0.7416 0.0151 0.068 Uiso 1 1 calc R . .
O16 O 0.1215(2) 0.55072(19) 0.15083(17) 0.0327(8) Uani 1 1 d . . .
O17 O 0.1607(2) 0.50728(18) 0.05090(17) 0.0301(7) Uani 1 1 d . . .
C35 C 0.0982(3) 0.5365(3) 0.0953(3) 0.0307(11) Uani 1 1 d . . .
C36 C -0.0109(4) 0.5543(4) 0.0751(3) 0.0502(14) Uani 1 1 d . . .
H36 H -0.0520 0.5691 0.1158 0.075 Uiso 1 1 calc R . .
H37 H -0.0227 0.5057 0.0701 0.075 Uiso 1 1 calc R . .
H38 H -0.0287 0.5996 0.0263 0.075 Uiso 1 1 calc R . .
O18 O 0.4287(2) 0.55030(18) 0.23867(18) 0.0319(8) Uani 1 1 d . . .
O19 O 0.4768(3) 0.6643(2) 0.19889(19) 0.0416(9) Uani 1 1 d D . .
C37 C 0.4872(3) 0.5915(3) 0.2406(2) 0.0294(10) Uani 1 1 d . . .
C38 C 0.5730(4) 0.5493(3) 0.2973(4) 0.0522(16) Uani 1 1 d . . .
H39 H 0.6109 0.5875 0.2954 0.078 Uiso 1 1 calc R . .
H40 H 0.6164 0.5027 0.2846 0.078 Uiso 1 1 calc R . .
H41 H 0.5479 0.5300 0.3490 0.078 Uiso 1 1 calc R . .
O20 O 0.2761(2) 0.71285(18) 0.20040(18) 0.0338(8) Uani 1 1 d D . .
H42 H 0.3388(8) 0.704(3) 0.196(3) 0.051 Uiso 1 1 d D . .
H43 H 0.261(4) 0.7388(9) 0.2318(9) 0.051 Uiso 1 1 d D . .
La2 La 0.272474(17) -0.051823(14) 0.263272(13) 0.02203(6) Uani 1 1 d . . .
Zn3 Zn 0.34600(3) 0.06915(3) 0.08912(3) 0.02258(11) Uani 1 1 d . . .
Zn4 Zn 0.20773(4) 0.03276(3) 0.41571(3) 0.02656(12) Uani 1 1 d . . .
C39 C 0.5851(3) -0.0364(3) 0.1715(2) 0.0264(10) Uani 1 1 d . . .
C40 C 0.5071(3) -0.0705(2) 0.2008(2) 0.0242(10) Uani 1 1 d . . .
C41 C 0.5302(3) -0.1460(2) 0.2631(2) 0.0244(10) Uani 1 1 d . . .
C42 C 0.6253(3) -0.1851(3) 0.2931(2) 0.0283(11) Uani 1 1 d . . .
H44 H 0.6389 -0.2355 0.3346 0.034 Uiso 1 1 calc R . .
C43 C 0.7029(3) -0.1503(3) 0.2620(3) 0.0324(11) Uani 1 1 d . . .
H45 H 0.7690 -0.1775 0.2825 0.039 Uiso 1 1 calc R . .
C44 C 0.6842(3) -0.0783(3) 0.2029(3) 0.0314(11) Uani 1 1 d . . .
H46 H 0.7374 -0.0556 0.1823 0.038 Uiso 1 1 calc R . .
O21 O 0.4142(2) -0.03686(17) 0.17521(16) 0.0250(7) Uani 1 1 d . . .
O22 O 0.4466(2) -0.17277(17) 0.28814(17) 0.0272(7) Uani 1 1 d . . .
C45 C 0.5702(3) 0.0403(3) 0.1103(2) 0.0281(10) Uani 1 1 d . . .
H47 H 0.6263 0.0611 0.0973 0.034 Uiso 1 1 calc R . .
N5 N 0.4881(3) 0.0840(2) 0.07098(19) 0.0257(9) Uani 1 1 d . . .
O23 O 0.4980(2) 0.16186(18) 0.02377(18) 0.0307(8) Uani 1 1 d . . .
C46 C 0.4799(4) 0.1765(3) -0.0562(3) 0.0358(12) Uani 1 1 d . . .
H48 H 0.5306 0.1347 -0.0721 0.043 Uiso 1 1 calc R . .
H49 H 0.4890 0.2304 -0.0868 0.043 Uiso 1 1 calc R . .
C47 C 0.3771(3) 0.1751(3) -0.0753(3) 0.0318(11) Uani 1 1 d . . .
H50 H 0.3700 0.1887 -0.1315 0.038 Uiso 1 1 calc R . .
H51 H 0.3709 0.1191 -0.0502 0.038 Uiso 1 1 calc R . .
O24 O 0.2986(2) 0.23060(19) -0.05119(17) 0.0329(8) Uani 1 1 d . . .
N6 N 0.2812(3) 0.1952(2) 0.02742(19) 0.0261(9) Uani 1 1 d . . .
C48 C 0.2257(3) 0.2495(3) 0.0538(3) 0.0289(11) Uani 1 1 d . . .
H52 H 0.2048 0.3042 0.0194 0.035 Uiso 1 1 calc R . .
C49 C 0.1926(3) 0.2336(2) 0.1326(2) 0.0255(10) Uani 1 1 d . . .
C50 C 0.2055(3) 0.1555(2) 0.1851(2) 0.0229(9) Uani 1 1 d . . .
C51 C 0.1713(3) 0.1440(2) 0.2609(2) 0.0250(10) Uani 1 1 d . . .
C52 C 0.1298(3) 0.2122(3) 0.2842(2) 0.0251(10) Uani 1 1 d . . .
C53 C 0.1167(3) 0.2912(3) 0.2291(3) 0.0293(10) Uani 1 1 d . . .
H53 H 0.0869 0.3377 0.2441 0.035 Uiso 1 1 calc R . .
C54 C 0.1456(3) 0.3023(3) 0.1555(3) 0.0300(11) Uani 1 1 d . . .
H54 H 0.1345 0.3560 0.1194 0.036 Uiso 1 1 calc R . .
O25 O 0.2488(2) 0.08779(17) 0.16908(16) 0.0253(7) Uani 1 1 d . . .
O26 O 0.1799(2) 0.06721(17) 0.30643(16) 0.0245(7) Uani 1 1 d . . .
C55 C 0.0982(3) 0.2075(3) 0.3609(3) 0.0304(11) Uani 1 1 d . . .
H55 H 0.0587 0.2567 0.3677 0.036 Uiso 1 1 calc R . .
N7 N 0.1186(3) 0.1424(2) 0.4217(2) 0.0321(9) Uani 1 1 d . . .
O27 O 0.0700(3) 0.15826(19) 0.48618(18) 0.0365(9) Uani 1 1 d . . .
C56 C 0.1021(4) 0.0883(3) 0.5561(3) 0.0348(12) Uani 1 1 d . . .
H56 H 0.1126 0.0373 0.5447 0.042 Uiso 1 1 calc R . .
H57 H 0.0495 0.0904 0.5946 0.042 Uiso 1 1 calc R . .
C57 C 0.1972(4) 0.0885(3) 0.5884(3) 0.0386(12) Uani 1 1 d . . .
H58 H 0.2513 0.0820 0.5518 0.046 Uiso 1 1 calc R . .
H59 H 0.1883 0.1413 0.5962 0.046 Uiso 1 1 calc R . .
O28 O 0.2241(3) 0.0229(2) 0.66057(19) 0.0433(9) Uani 1 1 d . . .
N8 N 0.2779(3) -0.0492(2) 0.6453(2) 0.0359(10) Uani 1 1 d . . .
C58 C 0.2920(3) -0.1108(3) 0.7050(3) 0.0370(12) Uani 1 1 d . . .
H60 H 0.2658 -0.1048 0.7520 0.044 Uiso 1 1 calc R . .
C59 C 0.3485(3) -0.1920(3) 0.7036(3) 0.0343(12) Uani 1 1 d . . .
C60 C 0.3916(3) -0.2024(3) 0.6362(2) 0.0305(11) Uani 1 1 d . . .
C61 C 0.4442(3) -0.2810(3) 0.6369(3) 0.0307(11) Uani 1 1 d . . .
C62 C 0.4538(3) -0.3482(3) 0.7028(3) 0.0329(11) Uani 1 1 d . . .
H61 H 0.4899 -0.4011 0.7024 0.039 Uiso 1 1 calc R . .
C63 C 0.4103(3) -0.3377(3) 0.7698(3) 0.0388(13) Uani 1 1 d . . .
H62 H 0.4167 -0.3834 0.8155 0.047 Uiso 1 1 calc R . .
C64 C 0.3572(4) -0.2598(3) 0.7696(3) 0.0384(13) Uani 1 1 d . . .
H63 H 0.3266 -0.2530 0.8152 0.046 Uiso 1 1 calc R . .
O29 O 0.3873(2) -0.14067(19) 0.56836(17) 0.0340(8) Uani 1 1 d . . .
H64 H 0.3587 -0.0958 0.5744 0.051 Uiso 1 1 calc R . .
O30 O 0.4842(2) -0.28205(18) 0.56738(17) 0.0316(8) Uani 1 1 d . . .
C65 C 0.5244(3) -0.3585(3) 0.5560(3) 0.0313(11) Uani 1 1 d . . .
H65 H 0.4820 -0.3951 0.5797 0.038 Uiso 1 1 calc R . .
H66 H 0.5926 -0.3853 0.5792 0.038 Uiso 1 1 calc R . .
C66 C 0.5264(3) -0.3404(3) 0.4708(3) 0.0307(11) Uani 1 1 d . . .
H67 H 0.5680 -0.3808 0.4518 0.037 Uiso 1 1 calc R . .
C67 C 0.4736(3) -0.2711(3) 0.4202(2) 0.0272(10) Uani 1 1 d . . .
H68 H 0.4404 -0.2276 0.4383 0.033 Uiso 1 1 calc R . .
C68 C 0.4630(4) -0.2575(3) 0.3369(2) 0.0306(11) Uani 1 1 d . . .
H69 H 0.5241 -0.2912 0.3209 0.037 Uiso 1 1 calc R . .
H70 H 0.4062 -0.2763 0.3289 0.037 Uiso 1 1 calc R . .
O31 O 0.2261(2) -0.05025(18) 0.13415(17) 0.0302(7) Uani 1 1 d . . .
O32 O 0.2949(2) 0.01633(18) 0.02955(17) 0.0285(7) Uani 1 1 d . . .
C69 C 0.2443(3) -0.0327(3) 0.0643(3) 0.0285(10) Uani 1 1 d . . .
C70 C 0.2055(4) -0.0721(3) 0.0189(3) 0.0471(13) Uani 1 1 d . . .
H71 H 0.2524 -0.1256 0.0242 0.071 Uiso 1 1 calc R . .
H72 H 0.1980 -0.0376 -0.0354 0.071 Uiso 1 1 calc R . .
H73 H 0.1405 -0.0790 0.0379 0.071 Uiso 1 1 calc R . .
O33 O 0.2553(2) -0.11204(18) 0.40427(17) 0.0328(8) Uani 1 1 d . . .
O34 O 0.1617(2) -0.05865(19) 0.48412(17) 0.0335(8) Uani 1 1 d . . .
C71 C 0.2053(3) -0.1195(3) 0.4631(2) 0.0295(11) Uani 1 1 d . . .
C72 C 0.1958(4) -0.2009(3) 0.5126(3) 0.0398(13) Uani 1 1 d . . .
H74 H 0.2138 -0.2387 0.4835 0.060 Uiso 1 1 calc R . .
H75 H 0.1268 -0.1956 0.5288 0.060 Uiso 1 1 calc R . .
H76 H 0.2407 -0.2220 0.5579 0.060 Uiso 1 1 calc R . .
O35 O 0.3933(2) -0.02012(19) 0.33273(17) 0.0309(8) Uani 1 1 d . . .
O36 O 0.3484(2) 0.01595(17) 0.43670(17) 0.0275(7) Uani 1 1 d . . .
C73 C 0.4129(3) -0.0139(2) 0.3946(2) 0.0274(10) Uani 1 1 d . . .
C74 C 0.5209(3) -0.0425(4) 0.4211(3) 0.0461(14) Uani 1 1 d . . .
H77 H 0.5338 -0.0951 0.4628 0.069 Uiso 1 1 calc R . .
H78 H 0.5356 -0.0023 0.4395 0.069 Uiso 1 1 calc R . .
H79 H 0.5636 -0.0486 0.3781 0.069 Uiso 1 1 calc R . .
O37 O 0.0998(2) -0.0793(2) 0.2840(2) 0.0402(9) Uani 1 1 d D . .
O38 O 0.2297(2) -0.18603(17) 0.28649(18) 0.0306(7) Uani 1 1 d . . .
C75 C 0.1389(4) -0.1556(3) 0.2979(3) 0.0359(11) Uani 1 1 d . . .
C76 C 0.0755(4) -0.2119(3) 0.3316(3) 0.0457(12) Uani 1 1 d . . .
H80 H 0.0735 -0.2240 0.3874 0.068 Uiso 1 1 calc R . .
H81 H 0.1040 -0.2627 0.3205 0.068 Uiso 1 1 calc R . .
H82 H 0.0077 -0.1858 0.3091 0.068 Uiso 1 1 calc R . .
O39 O -0.0902(6) -0.0473(6) 0.2116(5) 0.184(4) Uani 1 1 d D . .
H83 H -0.0286(11) -0.053(4) 0.222(2) 0.276 Uiso 1 1 d D . .
H84 H -0.1335(19) -0.037(4) 0.2468(14) 0.276 Uiso 1 1 d D . .

loop_
_atom_site_aniso_label
_atom_site_aniso_U_11
_atom_site_aniso_U_22
_atom_site_aniso_U_33
_atom_site_aniso_U_23
_atom_site_aniso_U_13
_atom_site_aniso_U_12
La1 0.02592(11) 0.01967(10) 0.01989(10) -0.00702(8) -0.00358(9) -0.00521(9)
Zn1 0.0260(2) 0.0229(2) 0.0228(2) -0.00532(17) -0.00230(19) -0.00543(18)
Zn2 0.0302(2) 0.0272(2) 0.0247(2) -0.01165(18) -0.0010(2) -0.00599(19)
C1 0.0232(19) 0.0282(19) 0.030(2) -0.0117(16) -0.0041(17) -0.0002(17)
C2 0.0208(18) 0.0240(17) 0.0214(16) -0.0124(14) -0.0045(15) 0.0009(15)
C3 0.033(2) 0.0270(19) 0.0294(19) -0.0144(16) -0.0056(18) 0.0016(18)
C4 0.033(2) 0.028(2) 0.028(2) -0.0106(16) -0.0088(18) 0.0054(18)
C5 0.026(2) 0.038(2) 0.040(2) -0.0138(19) -0.011(2) 0.0026(19)
C6 0.028(2) 0.043(2) 0.035(2) -0.0138(19) -0.0023(19) -0.0094(19)
O1 0.0182(13) 0.0282(14) 0.0299(14) -0.0087(11) -0.0065(12) -0.0001(11)
O2 0.0308(15) 0.0241(14) 0.0315(15) -0.0052(12) -0.0071(13) -0.0039(12)
C7 0.026(2) 0.034(2) 0.040(2) -0.0079(19) 0.0012(19) -0.0105(18)
N1 0.0301(18) 0.0266(17) 0.0323(18) -0.0030(15) -0.0020(16) -0.0059(15)
O3 0.0358(16) 0.0334(16) 0.049(2) 0.0026(15) 0.0015(16) -0.0135(14)
C8 0.046(3) 0.040(3) 0.045(3) 0.008(2) 0.009(3) -0.008(2)
C9 0.045(3) 0.033(2) 0.025(2) -0.0036(18) 0.003(2) -0.001(2)
O4 0.0413(17) 0.0268(15) 0.0236(14) -0.0006(12) -0.0007(14) -0.0041(13)
N2 0.0310(18) 0.0297(17) 0.0228(16) -0.0039(14) -0.0024(15) -0.0070(15)
C10 0.032(2) 0.0228(18) 0.033(2) -0.0054(16) -0.0017(19) -0.0088(17)
C11 0.0214(18) 0.0180(17) 0.0275(19) -0.0050(15) -0.0054(16) -0.0032(15)
C12 0.0140(16) 0.0272(18) 0.0283(19) -0.0091(15) -0.0061(16) -0.0017(15)
C13 0.0223(18) 0.0253(18) 0.0297(19) -0.0104(15) -0.0080(16) -0.0061(15)
C14 0.0247(18) 0.0272(18) 0.033(2) -0.0123(16) -0.0020(17) -0.0108(15)
C15 0.0233(19) 0.0243(18) 0.041(2) -0.0140(16) -0.0050(18) -0.0046(16)
C16 0.0263(19) 0.0200(17) 0.038(2) -0.0094(16) -0.0057(18) -0.0070(15)
O5 0.0286(14) 0.0210(12) 0.0240(13) -0.0081(10) 0.0001(12) -0.0067(11)
O6 0.0279(14) 0.0229(12) 0.0256(13) -0.0105(10) -0.0021(12) -0.0055(11)
C17 0.028(2) 0.0295(18) 0.037(2) -0.0212(16) -0.0003(18) -0.0065(16)
N3 0.0339(18) 0.0321(17) 0.0296(17) -0.0156(14) 0.0000(15) -0.0073(15)
O7 0.061(2) 0.0338(16) 0.0313(15) -0.0186(13) 0.0051(16) -0.0018(16)
C18 0.061(3) 0.033(2) 0.031(2) -0.0160(18) 0.010(2) -0.009(2)
C19 0.088(4) 0.042(3) 0.039(3) -0.006(2) -0.017(3) -0.028(3)
O8 0.093(3) 0.052(2) 0.0446(19) -0.0224(16) -0.013(2) -0.023(2)
N4 0.052(2) 0.049(2) 0.034(2) -0.0143(17) -0.0002(19) -0.0253(18)
C20 0.052(3) 0.057(3) 0.037(3) -0.012(2) 0.001(2) -0.026(2)
C21 0.029(2) 0.056(3) 0.029(2) -0.010(2) -0.0020(19) -0.016(2)
C22 0.036(3) 0.065(3) 0.032(2) -0.007(2) -0.005(2) -0.008(3)
C23 0.062(4) 0.068(4) 0.039(3) -0.019(3) -0.016(3) 0.020(3)
C24 0.048(3) 0.061(3) 0.059(3) -0.017(3) -0.023(3) 0.000(3)
C25 0.037(2) 0.059(3) 0.044(3) 0.001(2) 0.000(2) -0.025(2)
C26 0.036(2) 0.061(3) 0.034(2) -0.007(2) 0.003(2) -0.021(2)
O9 0.061(3) 0.070(3) 0.0246(17) -0.0027(18) -0.0033(18) 0.015(2)
O10 0.080(5) 0.034(3) 0.027(3) -0.005(2) -0.015(3) 0.000(3)
O11 0.030(5) 0.050(5) 0.084(7) -0.039(5) -0.001(5) -0.008(4)
C27 0.040(3) 0.058(3) 0.037(3) -0.003(2) -0.007(2) -0.006(3)
C28 0.042(3) 0.055(3) 0.034(2) -0.005(2) -0.011(2) -0.005(2)
C29 0.037(2) 0.031(2) 0.034(2) -0.0005(19) -0.007(2) -0.0100(19)
C30 0.043(2) 0.025(2) 0.034(2) -0.0028(18) -0.011(2) -0.0071(19)
O12 0.0419(16) 0.0382(15) 0.0235(13) -0.0103(12) -0.0021(13) -0.0181(13)
O13 0.0382(16) 0.0306(14) 0.0259(14) -0.0065(12) -0.0075(13) -0.0109(13)
C31 0.037(2) 0.0298(19) 0.0251(19) -0.0123(15) -0.0050(18) -0.0091(18)
C32 0.084(3) 0.056(3) 0.040(3) -0.020(2) -0.008(3) -0.038(3)
O14 0.0442(17) 0.0333(15) 0.0200(13) -0.0068(12) 0.0036(13) -0.0118(13)
O15 0.0401(16) 0.0312(14) 0.0307(15) -0.0124(12) 0.0055(14) -0.0099(13)
C33 0.027(2) 0.0246(18) 0.031(2) -0.0100(16) -0.0065(18) -0.0050(16)
C34 0.049(3) 0.041(2) 0.047(3) -0.015(2) 0.006(2) -0.015(2)
O16 0.0290(15) 0.0401(15) 0.0330(14) -0.0202(12) -0.0076(13) -0.0042(13)
O17 0.0315(15) 0.0351(14) 0.0267(13) -0.0139(11) -0.0025(12) -0.0089(12)
C35 0.030(2) 0.0283(19) 0.035(2) -0.0128(17) -0.0059(19) -0.0055(17)
C36 0.027(2) 0.080(3) 0.057(3) -0.046(2) -0.008(2) -0.005(2)
O18 0.0319(15) 0.0300(14) 0.0392(16) -0.0158(12) -0.0009(13) -0.0114(12)
O19 0.0558(19) 0.0337(15) 0.0375(17) -0.0110(13) 0.0158(16) -0.0207(14)
C37 0.032(2) 0.0292(19) 0.030(2) -0.0149(16) 0.0069(18) -0.0080(17)
C38 0.033(2) 0.048(3) 0.079(4) -0.024(3) -0.018(3) -0.009(2)
O20 0.0447(17) 0.0266(13) 0.0354(15) -0.0158(12) -0.0010(14) -0.0109(13)
La2 0.02401(10) 0.02145(10) 0.02085(10) -0.00745(8) -0.00093(9) -0.00604(9)
Zn3 0.0235(2) 0.0217(2) 0.0212(2) -0.00561(16) -0.00302(18) -0.00556(17)
Zn4 0.0257(2) 0.0281(2) 0.0256(2) -0.01205(18) -0.00078(19) -0.00332(19)
C39 0.028(2) 0.0251(18) 0.0246(18) -0.0072(15) -0.0056(17) -0.0049(16)
C40 0.0218(18) 0.0281(18) 0.0227(17) -0.0117(15) -0.0024(16) -0.0028(16)
C41 0.0265(19) 0.0280(18) 0.0199(17) -0.0093(14) 0.0005(16) -0.0081(16)
C42 0.032(2) 0.0202(18) 0.0266(19) -0.0063(15) -0.0041(18) 0.0011(17)
C43 0.024(2) 0.036(2) 0.033(2) -0.0120(18) -0.0103(18) 0.0003(18)
C44 0.0229(19) 0.037(2) 0.033(2) -0.0105(18) -0.0025(18) -0.0063(17)
O21 0.0202(13) 0.0252(13) 0.0240(13) -0.0047(11) -0.0065(11) -0.0009(11)
O22 0.0323(14) 0.0185(12) 0.0268(14) -0.0027(11) 0.0005(13) -0.0070(11)
C45 0.029(2) 0.0255(18) 0.031(2) -0.0108(16) 0.0081(18) -0.0085(16)
N5 0.0291(17) 0.0246(16) 0.0222(16) -0.0046(13) -0.0007(14) -0.0092(14)
O23 0.0327(14) 0.0244(13) 0.0322(15) -0.0020(12) -0.0015(13) -0.0123(12)
C46 0.044(2) 0.033(2) 0.026(2) -0.0036(18) 0.009(2) -0.013(2)
C47 0.039(2) 0.028(2) 0.0247(19) -0.0071(16) 0.0009(19) -0.0061(19)
O24 0.0371(16) 0.0277(15) 0.0219(14) 0.0013(12) -0.0037(13) -0.0020(13)
N6 0.0292(17) 0.0239(16) 0.0216(16) -0.0026(13) -0.0055(15) -0.0067(14)
C48 0.0259(19) 0.0248(19) 0.031(2) -0.0018(17) -0.0061(18) -0.0069(16)
C49 0.0224(18) 0.0229(18) 0.0304(19) -0.0099(15) -0.0023(17) -0.0036(15)
C50 0.0211(17) 0.0198(17) 0.0287(19) -0.0089(14) -0.0012(16) -0.0056(15)
C51 0.0199(17) 0.0268(18) 0.0299(19) -0.0115(15) -0.0021(16) -0.0060(15)
C52 0.0204(17) 0.0309(18) 0.0284(19) -0.0142(15) 0.0017(16) -0.0087(15)
C53 0.0227(18) 0.0242(18) 0.044(2) -0.0150(17) -0.0008(18) -0.0061(16)
C54 0.0248(19) 0.0207(18) 0.042(2) -0.0071(17) -0.0027(19) -0.0062(16)
O25 0.0260(13) 0.0224(13) 0.0260(13) -0.0075(11) 0.0018(12) -0.0056(11)
O26 0.0237(13) 0.0234(13) 0.0225(13) -0.0052(11) -0.0035(12) -0.0026(11)
C55 0.0259(19) 0.0285(19) 0.041(2) -0.0184(17) 0.0007(18) -0.0063(16)
N7 0.0302(18) 0.0363(18) 0.0337(17) -0.0216(14) 0.0039(16) -0.0041(15)
O27 0.0408(17) 0.0346(15) 0.0303(14) -0.0169(12) 0.0043(14) 0.0015(14)
C56 0.040(2) 0.034(2) 0.033(2) -0.0173(17) 0.009(2) -0.0082(19)
C57 0.044(3) 0.036(2) 0.038(2) -0.0161(19) -0.003(2) -0.009(2)
O28 0.053(2) 0.0424(17) 0.0384(16) -0.0224(14) 0.0033(16) -0.0091(16)
N8 0.0364(19) 0.0377(18) 0.0390(19) -0.0194(15) 0.0019(17) -0.0107(16)
C58 0.032(2) 0.054(2) 0.033(2) -0.0215(19) 0.0051(19) -0.017(2)
C59 0.0270(19) 0.044(2) 0.034(2) -0.0104(19) 0.0007(19) -0.0170(18)
C60 0.029(2) 0.037(2) 0.0245(19) -0.0054(17) -0.0034(18) -0.0131(17)
C61 0.029(2) 0.035(2) 0.028(2) -0.0070(17) -0.0059(18) -0.0116(17)
C62 0.029(2) 0.037(2) 0.031(2) -0.0055(18) -0.0045(19) -0.0132(18)
C63 0.034(2) 0.045(2) 0.034(2) -0.002(2) 0.004(2) -0.0219(19)
C64 0.035(2) 0.048(2) 0.034(2) -0.011(2) 0.008(2) -0.020(2)
O29 0.0410(17) 0.0275(14) 0.0288(15) -0.0072(12) -0.0025(14) -0.0047(13)
O30 0.0419(17) 0.0277(14) 0.0236(13) -0.0073(11) 0.0003(13) -0.0090(13)
C65 0.031(2) 0.028(2) 0.031(2) -0.0070(17) -0.0048(19) -0.0048(18)
C66 0.030(2) 0.031(2) 0.031(2) -0.0100(17) -0.0044(18) -0.0081(17)
C67 0.0273(19) 0.0300(19) 0.0263(19) -0.0114(15) -0.0023(17) -0.0084(16)
C68 0.040(2) 0.0201(18) 0.028(2) -0.0028(16) -0.0012(19) -0.0085(17)
O31 0.0338(15) 0.0342(14) 0.0266(14) -0.0107(11) -0.0025(13) -0.0141(12)
O32 0.0290(14) 0.0330(14) 0.0270(14) -0.0111(11) -0.0023(12) -0.0118(12)
C69 0.029(2) 0.0271(19) 0.031(2) -0.0094(16) -0.0041(18) -0.0096(16)
C70 0.059(3) 0.064(3) 0.036(2) -0.027(2) 0.008(2) -0.035(2)
O33 0.0409(17) 0.0305(15) 0.0245(14) -0.0096(12) 0.0068(13) -0.0072(13)
O34 0.0375(16) 0.0351(15) 0.0309(15) -0.0150(12) 0.0065(13) -0.0115(13)
C71 0.030(2) 0.030(2) 0.0258(19) -0.0080(16) -0.0056(18) -0.0055(17)
C72 0.043(3) 0.033(2) 0.039(2) -0.007(2) 0.003(2) -0.010(2)
O35 0.0256(14) 0.0409(15) 0.0286(14) -0.0192(12) -0.0012(12) -0.0033(13)
O36 0.0245(14) 0.0276(13) 0.0318(14) -0.0150(11) -0.0037(12) -0.0022(12)
C73 0.029(2) 0.0245(18) 0.032(2) -0.0133(15) 0.0013(18) -0.0069(16)
C74 0.025(2) 0.076(3) 0.047(2) -0.035(2) -0.005(2) -0.010(2)
O37 0.0326(15) 0.0379(15) 0.058(2) -0.0211(14) 0.0055(15) -0.0163(13)
O38 0.0306(14) 0.0294(13) 0.0386(15) -0.0160(12) 0.0026(13) -0.0133(12)
C75 0.044(2) 0.038(2) 0.034(2) -0.0155(18) 0.002(2) -0.0203(19)
C76 0.060(3) 0.063(3) 0.037(2) -0.0283(19) 0.019(2) -0.042(2)
O39 0.166(7) 0.213(7) 0.240(8) -0.147(6) 0.006(6) -0.069(6)

loop_
_atom_type_symbol
_atom_type_description
_atom_type_scat_dispersion_real
_atom_type_scat_dispersion_imag
_atom_type_scat_source
C C 0.0033 0.0016 'International Tables Vol C Tables 4.2.6.8 and 6.1.1.4'
H H 0.0000 0.0000 'International Tables Vol C Tables 4.2.6.8 and 6.1.1.4'
La La -0.2871 2.4523 'International Tables Vol C Tables 4.2.6.8 and 6.1.1.4'
N N 0.0061 0.0033 'International Tables Vol C Tables 4.2.6.8 and 6.1.1.4'
O O 0.0106 0.0060 'International Tables Vol C Tables 4.2.6.8 and 6.1.1.4'
Zn Zn 0.2839 1.4301 'International Tables Vol C Tables 4.2.6.8 and 6.1.1.4'

loop_
_geom_angle_atom_site_label_1
_geom_angle_atom_site_label_2
_geom_angle_atom_site_label_3
_geom_angle
_geom_angle_site_symmetry_1
_geom_angle_site_symmetry_3
_geom_angle_publ_flag
O18 La1 O14 83.99(11) . . ?
O18 La1 O5 89.66(10) . . ?
O14 La1 O5 134.51(10) . . ?
O18 La1 O16 141.86(11) . . ?
O14 La1 O16 71.35(11) . . ?
O5 La1 O16 87.66(10) . . ?
O18 La1 O6 75.19(10) . . ?
O14 La1 O6 73.12(10) . . ?
O5 La1 O6 61.75(9) . . ?
O16 La1 O6 70.12(10) . . ?
O18 La1 O1 137.76(10) . . ?
O14 La1 O1 137.97(10) . . ?
O5 La1 O1 65.11(9) . . ?
O16 La1 O1 73.68(10) . . ?
O6 La1 O1 115.33(10) . . ?
O18 La1 O12 73.31(11) . . ?
O14 La1 O12 144.45(11) . . ?
O5 La1 O12 73.44(10) . . ?
O16 La1 O12 140.94(10) . . ?
O6 La1 O12 124.41(9) . . ?
O1 La1 O12 67.41(10) . . ?
O18 La1 O20 73.07(10) . . ?
O14 La1 O20 71.91(11) . . ?
O5 La1 O20 147.65(10) . . ?
O16 La1 O20 122.82(10) . . ?
O6 La1 O20 134.51(10) . . ?
O1 La1 O20 110.10(10) . . ?
O12 La1 O20 75.43(10) . . ?
O18 La1 O2 142.09(10) . . ?
O14 La1 O2 88.21(10) . . ?
O5 La1 O2 120.88(9) . . ?
O16 La1 O2 67.36(10) . . ?
O6 La1 O2 137.11(10) . . ?
O1 La1 O2 56.81(9) . . ?
O12 La1 O2 93.16(10) . . ?
O20 La1 O2 69.24(10) . . ?
O18 La1 Zn1 107.76(7) . . ?
O14 La1 Zn1 159.60(9) . . ?
O5 La1 Zn1 33.00(7) . . ?
O16 La1 Zn1 89.87(7) . . ?
O6 La1 Zn1 93.39(7) . . ?
O1 La1 Zn1 35.28(6) . . ?
O12 La1 Zn1 55.93(7) . . ?
O20 La1 Zn1 126.93(7) . . ?
O2 La1 Zn1 91.86(6) . . ?
O18 La1 Zn2 87.49(8) . . ?
O14 La1 Zn2 45.57(8) . . ?
O5 La1 Zn2 89.29(7) . . ?
O16 La1 Zn2 54.45(7) . . ?
O6 La1 Zn2 30.70(6) . . ?
O1 La1 Zn2 123.18(8) . . ?
O12 La1 Zn2 153.91(7) . . ?
O20 La1 Zn2 116.27(7) . . ?
O2 La1 Zn2 112.65(7) . . ?
Zn1 La1 Zn2 116.77(3) . . ?
O13 Zn1 O5 112.20(13) . . ?
O13 Zn1 O1 95.47(13) . . ?
O5 Zn1 O1 84.41(11) . . ?
O13 Zn1 N1 116.74(15) . . ?
O5 Zn1 N1 130.74(15) . . ?
O1 Zn1 N1 85.72(13) . . ?
O13 Zn1 N2 101.70(14) . . ?
O5 Zn1 N2 85.85(13) . . ?
O1 Zn1 N2 162.47(15) . . ?
N1 Zn1 N2 89.65(14) . . ?
O13 Zn1 La1 93.67(9) . . ?
O5 Zn1 La1 43.33(8) . . ?
O1 Zn1 La1 45.62(8) . . ?
N1 Zn1 La1 125.94(10) . . ?
N2 Zn1 La1 128.64(10) . . ?
O6 Zn2 O17 108.65(12) . . ?
O6 Zn2 O15 120.90(14) . . ?
O17 Zn2 O15 112.87(13) . . ?
O6 Zn2 N3 91.53(13) . . ?
O17 Zn2 N3 108.42(15) . . ?
O15 Zn2 N3 112.17(14) . . ?
O6 Zn2 La1 42.24(9) . . ?
O17 Zn2 La1 91.90(10) . . ?
O15 Zn2 La1 96.02(10) . . ?
N3 Zn2 La1 133.75(10) . . ?
C2 C1 C6 119.6(4) . . ?
C2 C1 C7 123.6(4) . . ?
C6 C1 C7 116.7(4) . . ?
O1 C2 C1 123.6(3) . . ?
O1 C2 C3 118.6(4) . . ?
C1 C2 C3 117.8(4) . . ?
C4 C3 O2 126.5(4) . . ?
C4 C3 C2 121.5(4) . . ?
O2 C3 C2 112.0(4) . . ?
C3 C4 C5 119.8(4) . . ?
C3 C4 H1 120.1 . . ?
C5 C4 H1 120.1 . . ?
C6 C5 C4 120.9(4) . . ?
C6 C5 H2 119.5 . . ?
C4 C5 H2 119.5 . . ?
C5 C6 C1 120.4(5) . . ?
C5 C6 H3 119.8 . . ?
C1 C6 H3 119.8 . . ?
C2 O1 Zn1 131.2(3) . . ?
C2 O1 La1 121.8(2) . . ?
Zn1 O1 La1 99.10(11) . . ?
C3 O2 C30 117.1(3) . . ?
C3 O2 La1 113.4(2) . . ?
C30 O2 La1 127.1(3) . . ?
N1 C7 C1 126.2(4) . . ?
N1 C7 H4 116.9 . . ?
C1 C7 H4 116.9 . . ?
C7 N1 O3 110.4(4) . . ?
C7 N1 Zn1 128.8(3) . . ?
O3 N1 Zn1 118.4(2) . . ?
N1 O3 C8 111.4(4) . . ?
O3 C8 C9 116.9(4) . . ?
O3 C8 H5 108.1 . . ?
C9 C8 H5 108.1 . . ?
O3 C8 H6 108.1 . . ?
C9 C8 H6 108.1 . . ?
H5 C8 H6 107.3 . . ?
O4 C9 C8 113.1(5) . . ?
O4 C9 H7 109.0 . . ?
C8 C9 H7 109.0 . . ?
O4 C9 H8 109.0 . . ?
C8 C9 H8 109.0 . . ?
H7 C9 H8 107.8 . . ?
N2 O4 C9 110.0(3) . . ?
C10 N2 O4 111.1(3) . . ?
C10 N2 Zn1 126.5(3) . . ?
O4 N2 Zn1 122.4(3) . . ?
N2 C10 C11 124.6(4) . . ?
N2 C10 H9 117.7 . . ?
C11 C10 H9 117.7 . . ?
C12 C11 C16 119.3(4) . . ?
C12 C11 C10 123.5(4) . . ?
C16 C11 C10 117.2(4) . . ?
O5 C12 C11 123.9(4) . . ?
O5 C12 C13 115.3(3) . . ?
C11 C12 C13 120.8(4) . . ?
O6 C13 C14 123.9(4) . . ?
O6 C13 C12 116.8(4) . . ?
C14 C13 C12 119.2(4) . . ?
C13 C14 C15 118.9(4) . . ?
C13 C14 C17 124.6(4) . . ?
C15 C14 C17 116.5(4) . . ?
C16 C15 C14 121.0(4) . . ?
C16 C15 H10 119.5 . . ?
C14 C15 H10 119.5 . . ?
C15 C16 C11 120.6(4) . . ?
C15 C16 H11 119.7 . . ?
C11 C16 H11 119.7 . . ?
C12 O5 Zn1 128.4(2) . . ?
C12 O5 La1 124.3(2) . . ?
Zn1 O5 La1 103.67(11) . . ?
C13 O6 Zn2 122.0(3) . . ?
C13 O6 La1 121.6(3) . . ?
Zn2 O6 La1 107.06(11) . . ?
N3 C17 C14 124.6(4) . . ?
N3 C17 H12 117.7 . . ?
C14 C17 H12 117.7 . . ?
C17 N3 O7 110.1(4) . . ?
C17 N3 Zn2 123.1(3) . . ?
O7 N3 Zn2 126.8(2) . . ?
N3 O7 C18 111.7(3) . . ?
O7 C18 C19 110.6(4) . . ?
O7 C18 H13 109.5 . . ?
C19 C18 H13 109.5 . . ?
O7 C18 H14 109.5 . . ?
C19 C18 H14 109.5 . . ?
H13 C18 H14 108.1 . . ?
O8 C19 C18 111.5(5) . . ?
O8 C19 H15 109.3 . . ?
C18 C19 H15 109.3 . . ?
O8 C19 H16 109.3 . . ?
C18 C19 H16 109.3 . . ?
H15 C19 H16 108.0 . . ?
N4 O8 C19 108.0(4) . . ?
C20 N4 O8 111.3(4) . . ?
N4 C20 C21 121.8(5) . . ?
N4 C20 H17 119.1 . . ?
C21 C20 H17 119.1 . . ?
C22 C21 C26 119.0(5) . . ?
C22 C21 C20 121.3(5) . . ?
C26 C21 C20 119.7(5) . . ?
O9 C22 C21 124.6(6) . . ?
O9 C22 C23 116.4(5) . . ?
C21 C22 C23 119.0(5) . . ?
C24 C23 C22 121.4(6) . . ?
C24 C23 O10 131.3(6) . . ?
C22 C23 O10 106.2(5) . . ?
C24 C23 O11 109.8(7) . . ?
C22 C23 O11 124.4(6) . . ?
C23 C24 C25 120.4(6) . . ?
C23 C24 H18 119.8 . . ?
C25 C24 H18 119.8 . . ?
C26 C25 C24 119.2(5) . . ?
C26 C25 H19 120.4 . . ?
C24 C25 H19 120.4 . . ?
C25 C26 C21 121.0(5) . . ?
C25 C26 H20 119.5 . . ?
C21 C26 H20 119.5 . . ?
C22 O9 H21 109.5 . . ?
C27 O10 C23 117.1(5) . . ?
C27 O11 C23 114.6(8) . . ?
O11 C27 C28 110.9(6) . . ?
O10 C27 C28 106.6(5) . . ?
O11 C27 H22 134.7 . . ?
O10 C27 H22 110.4 . . ?
C28 C27 H22 110.4 . . ?
O11 C27 H23 73.0 . . ?
O10 C27 H23 110.4 . . ?
C28 C27 H23 110.4 . . ?
H22 C27 H23 108.6 . . ?
O11 C27 H24 109.5 . . ?
O10 C27 H24 75.3 . . ?
C28 C27 H24 109.5 . . ?
H23 C27 H24 135.7 . . ?
O11 C27 H25 109.5 . . ?
O10 C27 H25 139.8 . . ?
C28 C27 H25 109.5 . . ?
H22 C27 H25 72.7 . . ?
H24 C27 H25 108.0 . . ?
C29 C28 C27 124.7(5) . . ?
C29 C28 H26 117.6 . . ?
C27 C28 H26 117.6 . . ?
C28 C29 C30 122.9(5) . . ?
C28 C29 H27 118.5 . . ?
C30 C29 H27 118.5 . . ?
O2 C30 C29 112.0(4) . . ?
O2 C30 H28 109.2 . . ?
C29 C30 H28 109.2 . . ?
O2 C30 H29 109.2 . . ?
C29 C30 H29 109.2 . . ?
H28 C30 H29 107.9 . . ?
C31 O12 La1 146.5(3) . . ?
C31 O13 Zn1 117.1(3) . . ?
O12 C31 O13 125.7(4) . . ?
O12 C31 C32 118.5(4) . . ?
O13 C31 C32 115.8(4) . . ?
C31 C32 H30 109.5 . . ?
C31 C32 H31 109.5 . . ?
H30 C32 H31 109.5 . . ?
C31 C32 H32 109.5 . . ?
H30 C32 H32 109.5 . . ?
H31 C32 H32 109.5 . . ?
C33 O14 La1 157.8(3) . . ?
C33 O15 Zn2 105.2(3) . . ?
O14 C33 O15 121.9(4) . . ?
O14 C33 C34 119.8(4) . . ?
O15 C33 C34 118.3(4) . . ?
C33 C34 H33 109.5 . . ?
C33 C34 H34 109.5 . . ?
H33 C34 H34 109.5 . . ?
C33 C34 H35 109.5 . . ?
H33 C34 H35 109.5 . . ?
H34 C34 H35 109.5 . . ?
C35 O16 La1 150.4(3) . . ?
C35 O17 Zn2 117.6(3) . . ?
O16 C35 O17 124.6(4) . . ?
O16 C35 C36 119.7(4) . . ?
O17 C35 C36 115.7(4) . . ?
C35 C36 H36 109.5 . . ?
C35 C36 H37 109.5 . . ?
H36 C36 H37 109.5 . . ?
C35 C36 H38 109.5 . . ?
H36 C36 H38 109.5 . . ?
H37 C36 H38 109.5 . . ?
C37 O18 La1 137.7(3) . . ?
O19 C37 O18 124.5(4) . . ?
O19 C37 C38 118.9(5) . . ?
O18 C37 C38 116.6(4) . . ?
C37 C38 H39 109.5 . . ?
C37 C38 H40 109.5 . . ?
H39 C38 H40 109.5 . . ?
C37 C38 H41 109.5 . . ?
H39 C38 H41 109.5 . . ?
H40 C38 H41 109.5 . . ?
La1 O20 H42 104(4) . . ?
La1 O20 H43 123(2) . . ?
H42 O20 H43 105(5) . . ?
O25 La2 O33 135.95(10) . . ?
O25 La2 O35 86.44(10) . . ?
O33 La2 O35 70.54(11) . . ?
O25 La2 O21 65.89(9) . . ?
O33 La2 O21 135.67(10) . . ?
O35 La2 O21 74.53(10) . . ?
O25 La2 O31 71.08(10) . . ?
O33 La2 O31 144.38(11) . . ?
O35 La2 O31 143.79(10) . . ?
O21 La2 O31 70.50(10) . . ?
O25 La2 O26 62.45(9) . . ?
O33 La2 O26 74.56(10) . . ?
O35 La2 O26 71.36(10) . . ?
O21 La2 O26 118.53(10) . . ?
O31 La2 O26 118.27(9) . . ?
O25 La2 O38 142.55(10) . . ?
O33 La2 O38 73.26(11) . . ?
O35 La2 O38 130.45(10) . . ?
O21 La2 O38 112.72(10) . . ?
O31 La2 O38 73.53(10) . . ?
O26 La2 O38 128.42(10) . . ?
O25 La2 O37 107.72(10) . . ?
O33 La2 O37 72.84(11) . . ?
O35 La2 O37 138.71(11) . . ?
O21 La2 O37 146.75(11) . . ?
O31 La2 O37 76.57(11) . . ?
O26 La2 O37 81.15(11) . . ?
O38 La2 O37 51.32(10) . . ?
O25 La2 O22 124.20(9) . . ?
O33 La2 O22 84.03(9) . . ?
O35 La2 O22 71.26(10) . . ?
O21 La2 O22 59.11(8) . . ?
O31 La2 O22 97.90(10) . . ?
O26 La2 O22 141.32(10) . . ?
O38 La2 O22 72.40(10) . . ?
O37 La2 O22 122.95(10) . . ?
O25 La2 C75 129.28(11) . . ?
O33 La2 C75 68.72(13) . . ?
O35 La2 C75 138.57(12) . . ?
O21 La2 C75 134.30(13) . . ?
O31 La2 C75 75.77(12) . . ?
O26 La2 C75 104.22(12) . . ?
O38 La2 C75 25.66(11) . . ?
O37 La2 C75 25.87(12) . . ?
O22 La2 C75 97.19(12) . . ?
O25 La2 Zn3 33.58(7) . . ?
O33 La2 Zn3 159.04(8) . . ?
O35 La2 Zn3 89.01(7) . . ?
O21 La2 Zn3 35.13(6) . . ?
O31 La2 Zn3 56.58(7) . . ?
O26 La2 Zn3 95.00(7) . . ?
O38 La2 Zn3 126.04(7) . . ?
O37 La2 Zn3 124.29(8) . . ?
O22 La2 Zn3 93.94(6) . . ?
C75 La2 Zn3 132.12(10) . . ?
O25 La2 Zn4 89.74(8) . . ?
O33 La2 Zn4 46.23(8) . . ?
O35 La2 Zn4 55.60(7) . . ?
O21 La2 Zn4 125.95(8) . . ?
O31 La2 Zn4 147.53(7) . . ?
O26 La2 Zn4 30.97(6) . . ?
O38 La2 Zn4 114.93(7) . . ?
O37 La2 Zn4 85.18(9) . . ?
O22 La2 Zn4 114.57(7) . . ?
C75 La2 Zn4 98.91(10) . . ?
Zn3 La2 Zn4 118.10(3) . . ?
O32 Zn3 O25 108.78(13) . . ?
O32 Zn3 O21 95.79(12) . . ?
O25 Zn3 O21 84.10(11) . . ?
O32 Zn3 N5 120.11(14) . . ?
O25 Zn3 N5 130.68(14) . . ?
O21 Zn3 N5 84.96(12) . . ?
O32 Zn3 N6 102.04(13) . . ?
O25 Zn3 N6 84.99(12) . . ?
O21 Zn3 N6 161.35(14) . . ?
N5 Zn3 N6 90.76(14) . . ?
O32 Zn3 La2 92.32(9) . . ?
O25 Zn3 La2 43.64(8) . . ?
O21 Zn3 La2 44.43(8) . . ?
N5 Zn3 La2 123.88(9) . . ?
N6 Zn3 La2 128.35(10) . . ?
O26 Zn4 O36 110.90(12) . . ?
O26 Zn4 O34 118.40(14) . . ?
O36 Zn4 O34 110.81(12) . . ?
O26 Zn4 N7 91.81(14) . . ?
O36 Zn4 N7 112.56(15) . . ?
O34 Zn4 N7 111.12(14) . . ?
O26 Zn4 La2 42.35(9) . . ?
O36 Zn4 La2 90.59(9) . . ?
O34 Zn4 La2 94.96(10) . . ?
N7 Zn4 La2 134.15(11) . . ?
C40 C39 C44 119.8(4) . . ?
C40 C39 C45 122.5(4) . . ?
C44 C39 C45 117.7(4) . . ?
O21 C40 C39 124.1(3) . . ?
O21 C40 C41 118.2(4) . . ?
C39 C40 C41 117.7(4) . . ?
C42 C41 O22 125.8(4) . . ?
C42 C41 C40 121.8(4) . . ?
O22 C41 C40 112.4(3) . . ?
C41 C42 C43 119.5(4) . . ?
C41 C42 H44 120.3 . . ?
C43 C42 H44 120.3 . . ?
C44 C43 C42 120.7(4) . . ?
C44 C43 H45 119.7 . . ?
C42 C43 H45 119.7 . . ?
C43 C44 C39 120.5(4) . . ?
C43 C44 H46 119.8 . . ?
C39 C44 H46 119.8 . . ?
C40 O21 Zn3 132.3(3) . . ?
C40 O21 La2 121.2(2) . . ?
Zn3 O21 La2 100.44(11) . . ?
C41 O22 C68 117.5(3) . . ?
C41 O22 La2 114.4(2) . . ?
C68 O22 La2 126.9(3) . . ?
N5 C45 C39 126.7(4) . . ?
N5 C45 H47 116.7 . . ?
C39 C45 H47 116.7 . . ?
C45 N5 O23 110.1(3) . . ?
C45 N5 Zn3 129.1(3) . . ?
O23 N5 Zn3 118.5(2) . . ?
N5 O23 C46 111.3(3) . . ?
O23 C46 C47 114.6(4) . . ?
O23 C46 H48 108.6 . . ?
C47 C46 H48 108.6 . . ?
O23 C46 H49 108.6 . . ?
C47 C46 H49 108.6 . . ?
H48 C46 H49 107.6 . . ?
O24 C47 C46 113.0(4) . . ?
O24 C47 H50 109.0 . . ?
C46 C47 H50 109.0 . . ?
O24 C47 H51 109.0 . . ?
C46 C47 H51 109.0 . . ?
H50 C47 H51 107.8 . . ?
N6 O24 C47 110.0(3) . . ?
C48 N6 O24 110.5(3) . . ?
C48 N6 Zn3 127.5(3) . . ?
O24 N6 Zn3 122.0(3) . . ?
N6 C48 C49 124.8(4) . . ?
N6 C48 H52 117.6 . . ?
C49 C48 H52 117.6 . . ?
C50 C49 C54 119.6(4) . . ?
C50 C49 C48 123.1(4) . . ?
C54 C49 C48 117.3(4) . . ?
O25 C50 C49 123.9(4) . . ?
O25 C50 C51 115.7(3) . . ?
C49 C50 C51 120.4(4) . . ?
O26 C51 C52 123.5(4) . . ?
O26 C51 C50 116.9(4) . . ?
C52 C51 C50 119.6(4) . . ?
C51 C52 C53 118.6(4) . . ?
C51 C52 C55 124.3(4) . . ?
C53 C52 C55 117.1(4) . . ?
C54 C53 C52 121.7(4) . . ?
C54 C53 H53 119.1 . . ?
C52 C53 H53 119.1 . . ?
C53 C54 C49 119.9(4) . . ?
C53 C54 H54 120.0 . . ?
C49 C54 H54 120.0 . . ?
C50 O25 Zn3 130.2(3) . . ?
C50 O25 La2 123.8(2) . . ?
Zn3 O25 La2 102.78(11) . . ?
C51 O26 Zn4 121.2(3) . . ?
C51 O26 La2 120.8(3) . . ?
Zn4 O26 La2 106.68(11) . . ?
N7 C55 C52 126.2(4) . . ?
N7 C55 H55 116.9 . . ?
C52 C55 H55 116.9 . . ?
C55 N7 O27 111.3(4) . . ?
C55 N7 Zn4 120.9(3) . . ?
O27 N7 Zn4 127.8(3) . . ?
N7 O27 C56 111.4(3) . . ?
O27 C56 C57 110.4(4) . . ?
O27 C56 H56 109.6 . . ?
C57 C56 H56 109.6 . . ?
O27 C56 H57 109.6 . . ?
C57 C56 H57 109.6 . . ?
H56 C56 H57 108.1 . . ?
O28 C57 C56 109.9(4) . . ?
O28 C57 H58 109.7 . . ?
C56 C57 H58 109.7 . . ?
O28 C57 H59 109.7 . . ?
C56 C57 H59 109.7 . . ?
H58 C57 H59 108.2 . . ?
N8 O28 C57 108.4(4) . . ?
C58 N8 O28 111.5(4) . . ?
N8 C58 C59 121.2(5) . . ?
N8 C58 H60 119.4 . . ?
C59 C58 H60 119.4 . . ?
C64 C59 C60 119.5(5) . . ?
C64 C59 C58 119.7(5) . . ?
C60 C59 C58 120.8(4) . . ?
O29 C60 C59 124.5(4) . . ?
O29 C60 C61 116.3(4) . . ?
C59 C60 C61 119.2(4) . . ?
O30 C61 C62 125.8(4) . . ?
O30 C61 C60 113.0(4) . . ?
C62 C61 C60 121.2(4) . . ?
C61 C62 C63 119.4(5) . . ?
C61 C62 H61 120.3 . . ?
C63 C62 H61 120.3 . . ?
C62 C63 C64 119.8(4) . . ?
C62 C63 H62 120.1 . . ?
C64 C63 H62 120.1 . . ?
C59 C64 C63 120.9(5) . . ?
C59 C64 H63 119.6 . . ?
C63 C64 H63 119.6 . . ?
C60 O29 H64 109.5 . . ?
C61 O30 C65 118.8(3) . . ?
O30 C65 C66 106.3(3) . . ?
O30 C65 H65 110.5 . . ?
C66 C65 H65 110.5 . . ?
O30 C65 H66 110.5 . . ?
C66 C65 H66 110.5 . . ?
H65 C65 H66 108.7 . . ?
C67 C66 C65 123.8(4) . . ?
C67 C66 H67 118.1 . . ?
C65 C66 H67 118.1 . . ?
C66 C67 C68 124.0(4) . . ?
C66 C67 H68 118.0 . . ?
C68 C67 H68 118.0 . . ?
O22 C68 C67 113.7(4) . . ?
O22 C68 H69 108.8 . . ?
C67 C68 H69 108.8 . . ?
O22 C68 H70 108.8 . . ?
C67 C68 H70 108.8 . . ?
H69 C68 H70 107.7 . . ?
C69 O31 La2 146.7(3) . . ?
C69 O32 Zn3 118.1(3) . . ?
O31 C69 O32 124.1(4) . . ?
O31 C69 C70 118.1(4) . . ?
O32 C69 C70 117.8(4) . . ?
C69 C70 H71 109.5 . . ?
C69 C70 H72 109.5 . . ?
H71 C70 H72 109.5 . . ?
C69 C70 H73 109.5 . . ?
H71 C70 H73 109.5 . . ?
H72 C70 H73 109.5 . . ?
C71 O33 La2 151.7(3) . . ?
C71 O34 Zn4 105.7(3) . . ?
O33 C71 O34 121.7(4) . . ?
O33 C71 C72 120.9(4) . . ?
O34 C71 C72 117.4(4) . . ?
C71 C72 H74 109.5 . . ?
C71 C72 H75 109.5 . . ?
H74 C72 H75 109.5 . . ?
C71 C72 H76 109.5 . . ?
H74 C72 H76 109.5 . . ?
H75 C72 H76 109.5 . . ?
C73 O35 La2 144.9(3) . . ?
C73 O36 Zn4 118.3(3) . . ?
O35 C73 O36 124.8(4) . . ?
O35 C73 C74 117.7(4) . . ?
O36 C73 C74 117.5(4) . . ?
C73 C74 H77 109.5 . . ?
C73 C74 H78 109.5 . . ?
H77 C74 H78 109.5 . . ?
C73 C74 H79 109.5 . . ?
H77 C74 H79 109.5 . . ?
H78 C74 H79 109.5 . . ?
C75 O37 La2 91.9(3) . . ?
C75 O38 La2 92.9(3) . . ?
O38 C75 O37 122.9(4) . . ?
O38 C75 C76 118.5(4) . . ?
O37 C75 C76 118.5(4) . . ?
O38 C75 La2 61.4(2) . . ?
O37 C75 La2 62.3(3) . . ?
C76 C75 La2 168.8(3) . . ?
C75 C76 H80 109.5 . . ?
C75 C76 H81 109.5 . . ?
H80 C76 H81 109.5 . . ?
C75 C76 H82 109.5 . . ?
H80 C76 H82 109.5 . . ?
H81 C76 H82 109.5 . . ?
H83 O39 H84 115(4) . . ?

loop_
_geom_bond_atom_site_label_1
_geom_bond_atom_site_label_2
_geom_bond_distance
_geom_bond_site_symmetry_2
_geom_bond_publ_flag
La1 O18 2.444(3) . ?
La1 O14 2.449(3) . ?
La1 O5 2.490(3) . ?
La1 O16 2.530(3) . ?
La1 O6 2.552(3) . ?
La1 O1 2.552(3) . ?
La1 O12 2.556(3) . ?
La1 O20 2.569(3) . ?
La1 O2 2.839(3) . ?
Zn1 O13 1.964(3) . ?
Zn1 O5 1.976(3) . ?
Zn1 O1 2.062(3) . ?
Zn1 N1 2.064(4) . ?
Zn1 N2 2.140(4) . ?
Zn2 O6 1.938(3) . ?
Zn2 O17 1.955(3) . ?
Zn2 O15 1.964(3) . ?
Zn2 N3 2.047(4) . ?
C1 C2 1.402(6) . ?
C1 C6 1.429(6) . ?
C1 C7 1.436(6) . ?
C2 O1 1.311(5) . ?
C2 C3 1.431(5) . ?
C3 C4 1.364(6) . ?
C3 O2 1.376(6) . ?
C4 C5 1.402(7) . ?
C4 H1 0.9500 . ?
C5 C6 1.356(6) . ?
C5 H2 0.9500 . ?
C6 H3 0.9500 . ?
O2 C30 1.469(5) . ?
C7 N1 1.285(6) . ?
C7 H4 0.9500 . ?
N1 O3 1.429(5) . ?
O3 C8 1.446(7) . ?
C8 C9 1.475(8) . ?
C8 H5 0.9900 . ?
C8 H6 0.9900 . ?
C9 O4 1.424(6) . ?
C9 H7 0.9900 . ?
C9 H8 0.9900 . ?
O4 N2 1.416(4) . ?
N2 C10 1.279(6) . ?
C10 C11 1.465(6) . ?
C10 H9 0.9500 . ?
C11 C12 1.387(5) . ?
C11 C16 1.405(6) . ?
C12 O5 1.348(5) . ?
C12 C13 1.408(6) . ?
C13 O6 1.334(5) . ?
C13 C14 1.398(6) . ?
C14 C15 1.420(6) . ?
C14 C17 1.453(6) . ?
C15 C16 1.357(6) . ?
C15 H10 0.9500 . ?
C16 H11 0.9500 . ?
C17 N3 1.292(5) . ?
C17 H12 0.9500 . ?
N3 O7 1.412(5) . ?
O7 C18 1.445(5) . ?
C18 C19 1.488(9) . ?
C18 H13 0.9900 . ?
C18 H14 0.9900 . ?
C19 O8 1.440(6) . ?
C19 H15 0.9900 . ?
C19 H16 0.9900 . ?
O8 N4 1.389(6) . ?
N4 C20 1.307(6) . ?
C20 C21 1.433(8) . ?
C20 H17 0.9500 . ?
C21 C22 1.387(8) . ?
C21 C26 1.400(7) . ?
C22 O9 1.354(6) . ?
C22 C23 1.400(9) . ?
C23 C24 1.355(8) . ?
C23 O10 1.411(8) . ?
C23 O11 1.453(14) . ?
C24 C25 1.384(9) . ?
C24 H18 0.9500 . ?
C25 C26 1.382(8) . ?
C25 H19 0.9500 . ?
C26 H20 0.9500 . ?
O9 H21 0.8400 . ?
O10 C27 1.390(9) . ?
O11 C27 1.387(11) . ?
C27 C28 1.477(8) . ?
C27 H22 0.9900 . ?
C27 H23 0.9900 . ?
C27 H24 0.9900 . ?
C27 H25 0.9900 . ?
C28 C29 1.321(6) . ?
C28 H26 0.9500 . ?
C29 C30 1.479(7) . ?
C29 H27 0.9500 . ?
C30 H28 0.9900 . ?
C30 H29 0.9900 . ?
O12 C31 1.246(5) . ?
O13 C31 1.261(5) . ?
C31 C32 1.520(7) . ?
C32 H30 0.9800 . ?
C32 H31 0.9800 . ?
C32 H32 0.9800 . ?
O14 C33 1.248(5) . ?
O15 C33 1.278(6) . ?
C33 C34 1.501(7) . ?
C34 H33 0.9800 . ?
C34 H34 0.9800 . ?
C34 H35 0.9800 . ?
O16 C35 1.230(6) . ?
O17 C35 1.286(6) . ?
C35 C36 1.512(7) . ?
C36 H36 0.9800 . ?
C36 H37 0.9800 . ?
C36 H38 0.9800 . ?
O18 C37 1.269(6) . ?
O19 C37 1.255(5) . ?
C37 C38 1.491(7) . ?
C38 H39 0.9800 . ?
C38 H40 0.9800 . ?
C38 H41 0.9800 . ?
O20 H42 0.849(12) . ?
O20 H43 0.847(13) . ?
La2 O25 2.482(3) . ?
La2 O33 2.488(3) . ?
La2 O35 2.495(3) . ?
La2 O21 2.497(3) . ?
La2 O31 2.511(3) . ?
La2 O26 2.533(3) . ?
La2 O38 2.568(3) . ?
La2 O37 2.585(3) . ?
La2 O22 2.711(3) . ?
La2 C75 2.919(5) . ?
Zn3 O32 1.972(3) . ?
Zn3 O25 1.989(3) . ?
Zn3 O21 2.052(3) . ?
Zn3 N5 2.073(4) . ?
Zn3 N6 2.127(3) . ?
Zn4 O26 1.935(3) . ?
Zn4 O36 1.950(3) . ?
Zn4 O34 1.962(3) . ?
Zn4 N7 2.058(4) . ?
C39 C40 1.397(6) . ?
C39 C44 1.428(6) . ?
C39 C45 1.433(5) . ?
C40 O21 1.310(5) . ?
C40 C41 1.426(5) . ?
C41 C42 1.369(6) . ?
C41 O22 1.385(5) . ?
C42 C43 1.404(7) . ?
C42 H44 0.9500 . ?
C43 C44 1.357(6) . ?
C43 H45 0.9500 . ?
C44 H46 0.9500 . ?
O22 C68 1.454(5) . ?
C45 N5 1.295(5) . ?
C45 H47 0.9500 . ?
N5 O23 1.427(4) . ?
O23 C46 1.440(6) . ?
C46 C47 1.515(7) . ?
C46 H48 0.9900 . ?
C46 H49 0.9900 . ?
C47 O24 1.423(6) . ?
C47 H50 0.9900 . ?
C47 H51 0.9900 . ?
O24 N6 1.413(4) . ?
N6 C48 1.285(6) . ?
C48 C49 1.458(6) . ?
C48 H52 0.9500 . ?
C49 C50 1.388(5) . ?
C49 C54 1.422(6) . ?
C50 O25 1.328(5) . ?
C50 C51 1.418(6) . ?
C51 O26 1.337(5) . ?
C51 C52 1.405(6) . ?
C52 C53 1.418(6) . ?
C52 C55 1.440(6) . ?
C53 C54 1.360(7) . ?
C53 H53 0.9500 . ?
C54 H54 0.9500 . ?
C55 N7 1.298(5) . ?
C55 H55 0.9500 . ?
N7 O27 1.409(5) . ?
O27 C56 1.456(5) . ?
C56 C57 1.498(7) . ?
C56 H56 0.9900 . ?
C56 H57 0.9900 . ?
C57 O28 1.438(5) . ?
C57 H58 0.9900 . ?
C57 H59 0.9900 . ?
O28 N8 1.420(5) . ?
N8 C58 1.253(6) . ?
C58 C59 1.468(7) . ?
C58 H60 0.9500 . ?
C59 C64 1.390(6) . ?
C59 C60 1.396(7) . ?
C60 O29 1.359(5) . ?
C60 C61 1.403(7) . ?
C61 O30 1.372(6) . ?
C61 C62 1.381(6) . ?
C62 C63 1.393(7) . ?
C62 H61 0.9500 . ?
C63 C64 1.394(7) . ?
C63 H62 0.9500 . ?
C64 H63 0.9500 . ?
O29 H64 0.8400 . ?
O30 C65 1.423(6) . ?
C65 C66 1.498(6) . ?
C65 H65 0.9900 . ?
C65 H66 0.9900 . ?
C66 C67 1.326(6) . ?
C66 H67 0.9500 . ?
C67 C68 1.489(6) . ?
C67 H68 0.9500 . ?
C68 H69 0.9900 . ?
C68 H70 0.9900 . ?
O31 C69 1.249(5) . ?
O32 C69 1.272(5) . ?
C69 C70 1.491(7) . ?
C70 H71 0.9800 . ?
C70 H72 0.9800 . ?
C70 H73 0.9800 . ?
O33 C71 1.243(5) . ?
O34 C71 1.273(6) . ?
C71 C72 1.488(6) . ?
C72 H74 0.9800 . ?
C72 H75 0.9800 . ?
C72 H76 0.9800 . ?
O35 C73 1.247(6) . ?
O36 C73 1.275(5) . ?
C73 C74 1.506(6) . ?
C74 H77 0.9800 . ?
C74 H78 0.9800 . ?
C74 H79 0.9800 . ?
O37 C75 1.274(6) . ?
O38 C75 1.266(6) . ?
C75 C76 1.495(7) . ?
C76 H80 0.9800 . ?
C76 H81 0.9800 . ?
C76 H82 0.9800 . ?
O39 H83 0.870(15) . ?
O39 H84 0.889(15) . ?

loop_
_geom_torsion_atom_site_label_1
_geom_torsion_atom_site_label_2
_geom_torsion_atom_site_label_3
_geom_torsion_atom_site_label_4
_geom_torsion
_geom_torsion_site_symmetry_1
_geom_torsion_site_symmetry_2
_geom_torsion_site_symmetry_3
_geom_torsion_site_symmetry_4
_geom_torsion_publ_flag
O18 La1 Zn1 O13 59.24(12) . . . . ?
O14 La1 Zn1 O13 -177.7(2) . . . . ?
O5 La1 Zn1 O13 118.93(16) . . . . ?
O16 La1 Zn1 O13 -155.16(11) . . . . ?
O6 La1 Zn1 O13 134.77(11) . . . . ?
O1 La1 Zn1 O13 -94.06(16) . . . . ?
O12 La1 Zn1 O13 4.73(12) . . . . ?
O20 La1 Zn1 O13 -22.61(13) . . . . ?
O2 La1 Zn1 O13 -87.82(11) . . . . ?
Zn2 La1 Zn1 O13 155.56(9) . . . . ?
O18 La1 Zn1 O5 -59.69(15) . . . . ?
O14 La1 Zn1 O5 63.4(2) . . . . ?
O16 La1 Zn1 O5 85.91(15) . . . . ?
O6 La1 Zn1 O5 15.84(15) . . . . ?
O1 La1 Zn1 O5 147.00(18) . . . . ?
O12 La1 Zn1 O5 -114.20(16) . . . . ?
O20 La1 Zn1 O5 -141.54(16) . . . . ?
O2 La1 Zn1 O5 153.25(15) . . . . ?
Zn2 La1 Zn1 O5 36.63(13) . . . . ?
O18 La1 Zn1 O1 153.31(15) . . . . ?
O14 La1 Zn1 O1 -83.6(2) . . . . ?
O5 La1 Zn1 O1 -147.00(18) . . . . ?
O16 La1 Zn1 O1 -61.10(15) . . . . ?
O6 La1 Zn1 O1 -131.17(15) . . . . ?
O12 La1 Zn1 O1 98.80(16) . . . . ?
O20 La1 Zn1 O1 71.46(16) . . . . ?
O2 La1 Zn1 O1 6.24(15) . . . . ?
Zn2 La1 Zn1 O1 -110.37(13) . . . . ?
O18 La1 Zn1 N1 -173.65(17) . . . . ?
O14 La1 Zn1 N1 -50.6(3) . . . . ?
O5 La1 Zn1 N1 -114.0(2) . . . . ?
O16 La1 Zn1 N1 -28.05(16) . . . . ?
O6 La1 Zn1 N1 -98.12(16) . . . . ?
O1 La1 Zn1 N1 33.0(2) . . . . ?
O12 La1 Zn1 N1 131.84(17) . . . . ?
O20 La1 Zn1 N1 104.50(17) . . . . ?
O2 La1 Zn1 N1 39.29(16) . . . . ?
Zn2 La1 Zn1 N1 -77.33(15) . . . . ?
O18 La1 Zn1 N2 -48.90(17) . . . . ?
O14 La1 Zn1 N2 74.2(3) . . . . ?
O5 La1 Zn1 N2 10.79(19) . . . . ?
O16 La1 Zn1 N2 96.70(16) . . . . ?
O6 La1 Zn1 N2 26.63(16) . . . . ?
O1 La1 Zn1 N2 157.8(2) . . . . ?
O12 La1 Zn1 N2 -103.41(17) . . . . ?
O20 La1 Zn1 N2 -130.75(17) . . . . ?
O2 La1 Zn1 N2 164.04(16) . . . . ?
Zn2 La1 Zn1 N2 47.42(15) . . . . ?
O18 La1 Zn2 O6 64.69(15) . . . . ?
O14 La1 Zn2 O6 148.74(17) . . . . ?
O5 La1 Zn2 O6 -25.00(15) . . . . ?
O16 La1 Zn2 O6 -112.63(16) . . . . ?
O1 La1 Zn2 O6 -84.26(15) . . . . ?
O12 La1 Zn2 O6 22.7(2) . . . . ?
O20 La1 Zn2 O6 134.41(16) . . . . ?
O2 La1 Zn2 O6 -148.43(15) . . . . ?
Zn1 La1 Zn2 O6 -43.96(13) . . . . ?
O18 La1 Zn2 O17 -179.23(11) . . . . ?
O14 La1 Zn2 O17 -95.18(14) . . . . ?
O5 La1 Zn2 O17 91.08(11) . . . . ?
O16 La1 Zn2 O17 3.45(12) . . . . ?
O6 La1 Zn2 O17 116.08(16) . . . . ?
O1 La1 Zn2 O17 31.82(11) . . . . ?
O12 La1 Zn2 O17 138.75(19) . . . . ?
O20 La1 Zn2 O17 -109.51(12) . . . . ?
O2 La1 Zn2 O17 -32.35(11) . . . . ?
Zn1 La1 Zn2 O17 72.12(9) . . . . ?
O18 La1 Zn2 O15 -65.99(12) . . . . ?
O14 La1 Zn2 O15 18.05(14) . . . . ?
O5 La1 Zn2 O15 -155.68(12) . . . . ?
O16 La1 Zn2 O15 116.68(13) . . . . ?
O6 La1 Zn2 O15 -130.69(16) . . . . ?
O1 La1 Zn2 O15 145.05(12) . . . . ?
O12 La1 Zn2 O15 -108.01(19) . . . . ?
O20 La1 Zn2 O15 3.72(12) . . . . ?
O2 La1 Zn2 O15 80.88(12) . . . . ?
Zn1 La1 Zn2 O15 -174.65(9) . . . . ?
O18 La1 Zn2 N3 62.78(17) . . . . ?
O14 La1 Zn2 N3 146.83(19) . . . . ?
O5 La1 Zn2 N3 -26.90(17) . . . . ?
O16 La1 Zn2 N3 -114.54(18) . . . . ?
O6 La1 Zn2 N3 -1.9(2) . . . . ?
O1 La1 Zn2 N3 -86.17(17) . . . . ?
O12 La1 Zn2 N3 20.8(2) . . . . ?
O20 La1 Zn2 N3 132.50(18) . . . . ?
O2 La1 Zn2 N3 -150.34(17) . . . . ?
Zn1 La1 Zn2 N3 -45.87(16) . . . . ?
C6 C1 C2 O1 -179.3(4) . . . . ?
C7 C1 C2 O1 1.6(7) . . . . ?
C6 C1 C2 C3 0.7(7) . . . . ?
C7 C1 C2 C3 -178.4(5) . . . . ?
O1 C2 C3 C4 179.9(4) . . . . ?
C1 C2 C3 C4 -0.1(7) . . . . ?
O1 C2 C3 O2 0.3(6) . . . . ?
C1 C2 C3 O2 -179.7(4) . . . . ?
O2 C3 C4 C5 178.5(5) . . . . ?
C2 C3 C4 C5 -1.1(7) . . . . ?
C3 C4 C5 C6 1.8(8) . . . . ?
C4 C5 C6 C1 -1.2(8) . . . . ?
C2 C1 C6 C5 0.0(8) . . . . ?
C7 C1 C6 C5 179.1(5) . . . . ?
C1 C2 O1 Zn1 1.4(6) . . . . ?
C3 C2 O1 Zn1 -178.6(3) . . . . ?
C1 C2 O1 La1 143.5(3) . . . . ?
C3 C2 O1 La1 -36.5(5) . . . . ?
O13 Zn1 O1 C2 -122.1(4) . . . . ?
O5 Zn1 O1 C2 126.0(4) . . . . ?
N1 Zn1 O1 C2 -5.6(4) . . . . ?
N2 Zn1 O1 C2 69.5(6) . . . . ?
La1 Zn1 O1 C2 148.1(4) . . . . ?
O13 Zn1 O1 La1 89.79(13) . . . . ?
O5 Zn1 O1 La1 -22.05(12) . . . . ?
N1 Zn1 O1 La1 -153.72(16) . . . . ?
N2 Zn1 O1 La1 -78.6(4) . . . . ?
O18 La1 O1 C2 168.4(3) . . . . ?
O14 La1 O1 C2 -3.3(4) . . . . ?
O5 La1 O1 C2 -133.0(3) . . . . ?
O16 La1 O1 C2 -37.9(3) . . . . ?
O6 La1 O1 C2 -95.9(3) . . . . ?
O12 La1 O1 C2 145.4(3) . . . . ?
O20 La1 O1 C2 81.7(3) . . . . ?
O2 La1 O1 C2 35.3(3) . . . . ?
Zn1 La1 O1 C2 -152.1(4) . . . . ?
Zn2 La1 O1 C2 -61.7(3) . . . . ?
O18 La1 O1 Zn1 -39.5(2) . . . . ?
O14 La1 O1 Zn1 148.84(13) . . . . ?
O5 La1 O1 Zn1 19.08(11) . . . . ?
O16 La1 O1 Zn1 114.19(14) . . . . ?
O6 La1 O1 Zn1 56.24(15) . . . . ?
O12 La1 O1 Zn1 -62.45(12) . . . . ?
O20 La1 O1 Zn1 -126.20(12) . . . . ?
O2 La1 O1 Zn1 -172.54(18) . . . . ?
Zn2 La1 O1 Zn1 90.44(11) . . . . ?
C4 C3 O2 C30 13.4(7) . . . . ?
C2 C3 O2 C30 -167.0(4) . . . . ?
C4 C3 O2 La1 -150.3(4) . . . . ?
C2 C3 O2 La1 29.3(4) . . . . ?
O18 La1 O2 C3 -159.4(3) . . . . ?
O14 La1 O2 C3 122.7(3) . . . . ?
O5 La1 O2 C3 -20.3(3) . . . . ?
O16 La1 O2 C3 52.2(3) . . . . ?
O6 La1 O2 C3 60.1(3) . . . . ?
O1 La1 O2 C3 -32.6(3) . . . . ?
O12 La1 O2 C3 -92.8(3) . . . . ?
O20 La1 O2 C3 -166.0(3) . . . . ?
Zn1 La1 O2 C3 -36.9(3) . . . . ?
Zn2 La1 O2 C3 83.3(3) . . . . ?
O18 La1 O2 C30 38.8(4) . . . . ?
O14 La1 O2 C30 -39.0(3) . . . . ?
O5 La1 O2 C30 178.0(3) . . . . ?
O16 La1 O2 C30 -109.5(4) . . . . ?
O6 La1 O2 C30 -101.6(4) . . . . ?
O1 La1 O2 C30 165.7(4) . . . . ?
O12 La1 O2 C30 105.4(3) . . . . ?
O20 La1 O2 C30 32.3(3) . . . . ?
Zn1 La1 O2 C30 161.4(3) . . . . ?
Zn2 La1 O2 C30 -78.5(3) . . . . ?
C2 C1 C7 N1 3.7(8) . . . . ?
C6 C1 C7 N1 -175.4(5) . . . . ?
C1 C7 N1 O3 -173.1(5) . . . . ?
C1 C7 N1 Zn1 -11.4(8) . . . . ?
O13 Zn1 N1 C7 104.3(5) . . . . ?
O5 Zn1 N1 C7 -68.5(5) . . . . ?
O1 Zn1 N1 C7 10.4(5) . . . . ?
N2 Zn1 N1 C7 -152.7(5) . . . . ?
La1 Zn1 N1 C7 -12.6(5) . . . . ?
O13 Zn1 N1 O3 -95.3(3) . . . . ?
O5 Zn1 N1 O3 91.9(3) . . . . ?
O1 Zn1 N1 O3 170.8(3) . . . . ?
N2 Zn1 N1 O3 7.7(3) . . . . ?
La1 Zn1 N1 O3 147.7(3) . . . . ?
C7 N1 O3 C8 -125.5(5) . . . . ?
Zn1 N1 O3 C8 70.7(4) . . . . ?
N1 O3 C8 C9 -61.9(6) . . . . ?
O3 C8 C9 O4 -51.8(6) . . . . ?
C8 C9 O4 N2 79.9(5) . . . . ?
C9 O4 N2 C10 -166.5(4) . . . . ?
C9 O4 N2 Zn1 12.1(5) . . . . ?
O13 Zn1 N2 C10 -129.6(4) . . . . ?
O5 Zn1 N2 C10 -17.8(4) . . . . ?
O1 Zn1 N2 C10 38.6(7) . . . . ?
N1 Zn1 N2 C10 113.1(4) . . . . ?
La1 Zn1 N2 C10 -25.2(5) . . . . ?
O13 Zn1 N2 O4 52.1(3) . . . . ?
O5 Zn1 N2 O4 163.9(3) . . . . ?
O1 Zn1 N2 O4 -139.7(4) . . . . ?
N1 Zn1 N2 O4 -65.2(3) . . . . ?
La1 Zn1 N2 O4 156.5(3) . . . . ?
O4 N2 C10 C11 -179.4(4) . . . . ?
Zn1 N2 C10 C11 2.1(7) . . . . ?
N2 C10 C11 C12 12.6(7) . . . . ?
N2 C10 C11 C16 -169.7(5) . . . . ?
C16 C11 C12 O5 -178.9(4) . . . . ?
C10 C11 C12 O5 -1.2(7) . . . . ?
C16 C11 C12 C13 0.8(6) . . . . ?
C10 C11 C12 C13 178.5(4) . . . . ?
O5 C12 C13 O6 4.4(5) . . . . ?
C11 C12 C13 O6 -175.3(4) . . . . ?
O5 C12 C13 C14 -177.4(4) . . . . ?
C11 C12 C13 C14 2.9(6) . . . . ?
O6 C13 C14 C15 173.3(4) . . . . ?
C12 C13 C14 C15 -4.8(6) . . . . ?
O6 C13 C14 C17 -5.4(7) . . . . ?
C12 C13 C14 C17 176.5(4) . . . . ?
C13 C14 C15 C16 3.0(6) . . . . ?
C17 C14 C15 C16 -178.1(4) . . . . ?
C14 C15 C16 C11 0.7(7) . . . . ?
C12 C11 C16 C15 -2.6(6) . . . . ?
C10 C11 C16 C15 179.6(4) . . . . ?
C11 C12 O5 Zn1 -25.7(6) . . . . ?
C13 C12 O5 Zn1 154.6(3) . . . . ?
C11 C12 O5 La1 179.1(3) . . . . ?
C13 C12 O5 La1 -0.6(5) . . . . ?
O13 Zn1 O5 C12 130.3(3) . . . . ?
O1 Zn1 O5 C12 -136.1(3) . . . . ?
N1 Zn1 O5 C12 -56.6(4) . . . . ?
N2 Zn1 O5 C12 29.3(3) . . . . ?
La1 Zn1 O5 C12 -159.1(4) . . . . ?
O13 Zn1 O5 La1 -70.62(14) . . . . ?
O1 Zn1 O5 La1 23.02(13) . . . . ?
N1 Zn1 O5 La1 102.47(17) . . . . ?
N2 Zn1 O5 La1 -171.57(15) . . . . ?
O18 La1 O5 C12 -75.1(3) . . . . ?
O14 La1 O5 C12 6.2(4) . . . . ?
O16 La1 O5 C12 66.9(3) . . . . ?
O6 La1 O5 C12 -1.7(3) . . . . ?
O1 La1 O5 C12 140.0(3) . . . . ?
O12 La1 O5 C12 -147.7(3) . . . . ?
O20 La1 O5 C12 -131.4(3) . . . . ?
O2 La1 O5 C12 128.6(3) . . . . ?
Zn1 La1 O5 C12 160.2(4) . . . . ?
Zn2 La1 O5 C12 12.4(3) . . . . ?
O18 La1 O5 Zn1 124.69(14) . . . . ?
O14 La1 O5 Zn1 -154.08(13) . . . . ?
O16 La1 O5 Zn1 -93.36(13) . . . . ?
O6 La1 O5 Zn1 -161.98(16) . . . . ?
O1 La1 O5 Zn1 -20.29(11) . . . . ?
O12 La1 O5 Zn1 52.02(12) . . . . ?
O20 La1 O5 Zn1 68.3(2) . . . . ?
O2 La1 O5 Zn1 -31.62(17) . . . . ?
Zn2 La1 O5 Zn1 -147.81(11) . . . . ?
C14 C13 O6 Zn2 33.3(5) . . . . ?
C12 C13 O6 Zn2 -148.6(3) . . . . ?
C14 C13 O6 La1 175.6(3) . . . . ?
C12 C13 O6 La1 -6.3(5) . . . . ?
O17 Zn2 O6 C13 75.6(3) . . . . ?
O15 Zn2 O6 C13 -151.6(3) . . . . ?
N3 Zn2 O6 C13 -34.4(3) . . . . ?
La1 Zn2 O6 C13 146.9(4) . . . . ?
O17 Zn2 O6 La1 -71.35(15) . . . . ?
O15 Zn2 O6 La1 61.50(17) . . . . ?
N3 Zn2 O6 La1 178.62(15) . . . . ?
O18 La1 O6 C13 102.0(3) . . . . ?
O14 La1 O6 C13 -169.9(3) . . . . ?
O5 La1 O6 C13 4.2(3) . . . . ?
O16 La1 O6 C13 -94.1(3) . . . . ?
O1 La1 O6 C13 -34.2(3) . . . . ?
O12 La1 O6 C13 44.7(3) . . . . ?
O20 La1 O6 C13 149.0(3) . . . . ?
O2 La1 O6 C13 -101.9(3) . . . . ?
Zn1 La1 O6 C13 -5.5(3) . . . . ?
Zn2 La1 O6 C13 -147.1(4) . . . . ?
O18 La1 O6 Zn2 -110.90(14) . . . . ?
O14 La1 O6 Zn2 -22.78(13) . . . . ?
O5 La1 O6 Zn2 151.34(17) . . . . ?
O16 La1 O6 Zn2 52.99(13) . . . . ?
O1 La1 O6 Zn2 112.87(13) . . . . ?
O12 La1 O6 Zn2 -168.14(11) . . . . ?
O20 La1 O6 Zn2 -63.91(18) . . . . ?
O2 La1 O6 Zn2 45.22(19) . . . . ?
Zn1 La1 O6 Zn2 141.62(11) . . . . ?
C13 C14 C17 N3 -12.3(7) . . . . ?
C15 C14 C17 N3 169.0(4) . . . . ?
C14 C17 N3 O7 178.6(4) . . . . ?
C14 C17 N3 Zn2 -0.4(7) . . . . ?
O6 Zn2 N3 C17 18.9(4) . . . . ?
O17 Zn2 N3 C17 -91.3(4) . . . . ?
O15 Zn2 N3 C17 143.4(4) . . . . ?
La1 Zn2 N3 C17 20.2(5) . . . . ?
O6 Zn2 N3 O7 -159.9(4) . . . . ?
O17 Zn2 N3 O7 89.9(4) . . . . ?
O15 Zn2 N3 O7 -35.5(4) . . . . ?
La1 Zn2 N3 O7 -158.6(3) . . . . ?
C17 N3 O7 C18 169.9(4) . . . . ?
Zn2 N3 O7 C18 -11.2(6) . . . . ?
N3 O7 C18 C19 -83.8(5) . . . . ?
O7 C18 C19 O8 -175.6(4) . . . . ?
C18 C19 O8 N4 -83.8(6) . . . . ?
C19 O8 N4 C20 174.2(5) . . . . ?
O8 N4 C20 C21 -180.0(5) . . . . ?
N4 C20 C21 C22 -2.2(9) . . . . ?
N4 C20 C21 C26 176.1(5) . . . . ?
C26 C21 C22 O9 179.9(5) . . . . ?
C20 C21 C22 O9 -1.7(9) . . . . ?
C26 C21 C22 C23 0.3(9) . . . . ?
C20 C21 C22 C23 178.7(6) . . . . ?
O9 C22 C23 C24 180.0(6) . . . . ?
C21 C22 C23 C24 -0.4(10) . . . . ?
O9 C22 C23 O10 -10.9(9) . . . . ?
C21 C22 C23 O10 168.7(6) . . . . ?
O9 C22 C23 O11 26.1(11) . . . . ?
C21 C22 C23 O11 -154.3(7) . . . . ?
C22 C23 C24 C25 0.1(11) . . . . ?
O10 C23 C24 C25 -166.0(8) . . . . ?
O11 C23 C24 C25 157.4(7) . . . . ?
C23 C24 C25 C26 0.3(9) . . . . ?
C24 C25 C26 C21 -0.4(8) . . . . ?
C22 C21 C26 C25 0.1(8) . . . . ?
C20 C21 C26 C25 -178.3(5) . . . . ?
C24 C23 O10 C27 -9.6(13) . . . . ?
C22 C23 O10 C27 -177.3(6) . . . . ?
O11 C23 O10 C27 56.9(8) . . . . ?
C24 C23 O11 C27 77.6(10) . . . . ?
C22 C23 O11 C27 -125.9(8) . . . . ?
O10 C23 O11 C27 -55.3(7) . . . . ?
C23 O11 C27 O10 54.2(8) . . . . ?
C23 O11 C27 C28 145.0(7) . . . . ?
C23 O10 C27 O11 -58.6(9) . . . . ?
C23 O10 C27 C28 -161.6(6) . . . . ?
O11 C27 C28 C29 -24.1(10) . . . . ?
O10 C27 C28 C29 16.9(9) . . . . ?
C27 C28 C29 C30 170.5(6) . . . . ?
C3 O2 C30 C29 -85.2(5) . . . . ?
La1 O2 C30 C29 76.0(5) . . . . ?
C28 C29 C30 O2 146.1(5) . . . . ?
O18 La1 O12 C31 -138.4(5) . . . . ?
O14 La1 O12 C31 169.0(5) . . . . ?
O5 La1 O12 C31 -43.7(5) . . . . ?
O16 La1 O12 C31 20.6(6) . . . . ?
O6 La1 O12 C31 -80.4(5) . . . . ?
O1 La1 O12 C31 25.7(5) . . . . ?
O20 La1 O12 C31 145.2(5) . . . . ?
O2 La1 O12 C31 77.6(5) . . . . ?
Zn1 La1 O12 C31 -12.5(5) . . . . ?
Zn2 La1 O12 C31 -94.2(5) . . . . ?
O5 Zn1 O13 C31 37.0(3) . . . . ?
O1 Zn1 O13 C31 -49.2(3) . . . . ?
N1 Zn1 O13 C31 -137.1(3) . . . . ?
N2 Zn1 O13 C31 127.3(3) . . . . ?
La1 Zn1 O13 C31 -3.4(3) . . . . ?
La1 O12 C31 O13 14.7(8) . . . . ?
La1 O12 C31 C32 -165.7(4) . . . . ?
Zn1 O13 C31 O12 -2.4(6) . . . . ?
Zn1 O13 C31 C32 178.0(3) . . . . ?
O18 La1 O14 C33 33.5(9) . . . . ?
O5 La1 O14 C33 -50.1(9) . . . . ?
O16 La1 O14 C33 -117.0(9) . . . . ?
O6 La1 O14 C33 -42.9(9) . . . . ?
O1 La1 O14 C33 -152.2(8) . . . . ?
O12 La1 O14 C33 83.4(9) . . . . ?
O20 La1 O14 C33 107.6(9) . . . . ?
O2 La1 O14 C33 176.3(9) . . . . ?
Zn1 La1 O14 C33 -93.2(9) . . . . ?
Zn2 La1 O14 C33 -58.9(8) . . . . ?
O6 Zn2 O15 C33 -53.4(3) . . . . ?
O17 Zn2 O15 C33 77.6(3) . . . . ?
N3 Zn2 O15 C33 -159.5(3) . . . . ?
La1 Zn2 O15 C33 -17.0(3) . . . . ?
La1 O14 C33 O15 57.9(11) . . . . ?
La1 O14 C33 C34 -124.1(7) . . . . ?
Zn2 O15 C33 O14 4.8(5) . . . . ?
Zn2 O15 C33 C34 -173.2(3) . . . . ?
O18 La1 O16 C35 -16.9(6) . . . . ?
O14 La1 O16 C35 35.6(6) . . . . ?
O5 La1 O16 C35 -103.4(6) . . . . ?
O6 La1 O16 C35 -42.7(6) . . . . ?
O1 La1 O16 C35 -168.1(6) . . . . ?
O12 La1 O16 C35 -163.2(5) . . . . ?
O20 La1 O16 C35 88.2(6) . . . . ?
O2 La1 O16 C35 131.6(6) . . . . ?
Zn1 La1 O16 C35 -136.3(6) . . . . ?
Zn2 La1 O16 C35 -12.6(5) . . . . ?
O6 Zn2 O17 C35 38.4(3) . . . . ?
O15 Zn2 O17 C35 -98.5(3) . . . . ?
N3 Zn2 O17 C35 136.6(3) . . . . ?
La1 Zn2 O17 C35 -1.2(3) . . . . ?
La1 O16 C35 O17 16.1(9) . . . . ?
La1 O16 C35 C36 -163.3(4) . . . . ?
Zn2 O17 C35 O16 -4.4(6) . . . . ?
Zn2 O17 C35 C36 175.0(3) . . . . ?
O14 La1 O18 C37 81.3(4) . . . . ?
O5 La1 O18 C37 -143.8(4) . . . . ?
O16 La1 O18 C37 130.4(4) . . . . ?
O6 La1 O18 C37 155.4(4) . . . . ?
O1 La1 O18 C37 -93.1(4) . . . . ?
O12 La1 O18 C37 -71.0(4) . . . . ?
O20 La1 O18 C37 8.4(4) . . . . ?
O2 La1 O18 C37 2.1(5) . . . . ?
Zn1 La1 O18 C37 -115.8(4) . . . . ?
Zn2 La1 O18 C37 126.9(4) . . . . ?
La1 O18 C37 O19 -39.8(7) . . . . ?
La1 O18 C37 C38 139.6(4) . . . . ?
O25 La2 Zn3 O32 -115.10(16) . . . . ?
O33 La2 Zn3 O32 172.3(2) . . . . ?
O35 La2 Zn3 O32 159.86(11) . . . . ?
O21 La2 Zn3 O32 95.90(16) . . . . ?
O31 La2 Zn3 O32 -8.16(11) . . . . ?
O26 La2 Zn3 O32 -128.95(11) . . . . ?
O38 La2 Zn3 O32 17.68(12) . . . . ?
O37 La2 Zn3 O32 -46.26(13) . . . . ?
O22 La2 Zn3 O32 88.72(11) . . . . ?
C75 La2 Zn3 O32 -14.65(15) . . . . ?
Zn4 La2 Zn3 O32 -150.67(8) . . . . ?
O33 La2 Zn3 O25 -72.6(2) . . . . ?
O35 La2 Zn3 O25 -85.04(15) . . . . ?
O21 La2 Zn3 O25 -149.00(19) . . . . ?
O31 La2 Zn3 O25 106.95(16) . . . . ?
O26 La2 Zn3 O25 -13.85(15) . . . . ?
O38 La2 Zn3 O25 132.78(15) . . . . ?
O37 La2 Zn3 O25 68.84(16) . . . . ?
O22 La2 Zn3 O25 -156.18(15) . . . . ?
C75 La2 Zn3 O25 100.45(18) . . . . ?
Zn4 La2 Zn3 O25 -35.57(13) . . . . ?
O25 La2 Zn3 O21 149.00(19) . . . . ?
O33 La2 Zn3 O21 76.4(2) . . . . ?
O35 La2 Zn3 O21 63.95(15) . . . . ?
O31 La2 Zn3 O21 -104.06(16) . . . . ?
O26 La2 Zn3 O21 135.15(15) . . . . ?
O38 La2 Zn3 O21 -78.23(15) . . . . ?
O37 La2 Zn3 O21 -142.16(16) . . . . ?
O22 La2 Zn3 O21 -7.18(15) . . . . ?
C75 La2 Zn3 O21 -110.56(18) . . . . ?
Zn4 La2 Zn3 O21 113.43(13) . . . . ?
O25 La2 Zn3 N5 115.70(19) . . . . ?
O33 La2 Zn3 N5 43.1(2) . . . . ?
O35 La2 Zn3 N5 30.66(15) . . . . ?
O21 La2 Zn3 N5 -33.29(18) . . . . ?
O31 La2 Zn3 N5 -137.35(15) . . . . ?
O26 La2 Zn3 N5 101.86(15) . . . . ?
O38 La2 Zn3 N5 -111.52(15) . . . . ?
O37 La2 Zn3 N5 -175.46(16) . . . . ?
O22 La2 Zn3 N5 -40.47(15) . . . . ?
C75 La2 Zn3 N5 -143.85(18) . . . . ?
Zn4 La2 Zn3 N5 80.14(13) . . . . ?
O25 La2 Zn3 N6 -7.75(19) . . . . ?
O33 La2 Zn3 N6 -80.4(2) . . . . ?
O35 La2 Zn3 N6 -92.79(15) . . . . ?
O21 La2 Zn3 N6 -156.75(19) . . . . ?
O31 La2 Zn3 N6 99.19(16) . . . . ?
O26 La2 Zn3 N6 -21.60(15) . . . . ?
O38 La2 Zn3 N6 125.03(16) . . . . ?
O37 La2 Zn3 N6 61.09(17) . . . . ?
O22 La2 Zn3 N6 -163.93(15) . . . . ?
C75 La2 Zn3 N6 92.70(19) . . . . ?
Zn4 La2 Zn3 N6 -43.32(14) . . . . ?
O25 La2 Zn4 O26 26.99(15) . . . . ?
O33 La2 Zn4 O26 -151.60(17) . . . . ?
O35 La2 Zn4 O26 112.85(16) . . . . ?
O21 La2 Zn4 O26 86.47(15) . . . . ?
O31 La2 Zn4 O26 -25.35(19) . . . . ?
O38 La2 Zn4 O26 -123.86(15) . . . . ?
O37 La2 Zn4 O26 -80.82(15) . . . . ?
O22 La2 Zn4 O26 155.01(15) . . . . ?
C75 La2 Zn4 O26 -102.81(16) . . . . ?
Zn3 La2 Zn4 O26 45.76(13) . . . . ?
O25 La2 Zn4 O36 -94.22(11) . . . . ?
O33 La2 Zn4 O36 87.19(14) . . . . ?
O35 La2 Zn4 O36 -8.36(12) . . . . ?
O21 La2 Zn4 O36 -34.74(11) . . . . ?
O31 La2 Zn4 O36 -146.55(16) . . . . ?
O26 La2 Zn4 O36 -121.21(16) . . . . ?
O38 La2 Zn4 O36 114.93(11) . . . . ?
O37 La2 Zn4 O36 157.97(11) . . . . ?
O22 La2 Zn4 O36 33.80(11) . . . . ?
C75 La2 Zn4 O36 135.98(12) . . . . ?
Zn3 La2 Zn4 O36 -75.45(9) . . . . ?
O25 La2 Zn4 O34 154.83(11) . . . . ?
O33 La2 Zn4 O34 -23.75(14) . . . . ?
O35 La2 Zn4 O34 -119.31(12) . . . . ?
O21 La2 Zn4 O34 -145.69(12) . . . . ?
O31 La2 Zn4 O34 102.50(16) . . . . ?
O26 La2 Zn4 O34 127.84(16) . . . . ?
O38 La2 Zn4 O34 3.98(12) . . . . ?
O37 La2 Zn4 O34 47.02(12) . . . . ?
O22 La2 Zn4 O34 -77.15(12) . . . . ?
C75 La2 Zn4 O34 25.03(13) . . . . ?
Zn3 La2 Zn4 O34 173.60(9) . . . . ?
O25 La2 Zn4 N7 28.79(18) . . . . ?
O33 La2 Zn4 N7 -149.8(2) . . . . ?
O35 La2 Zn4 N7 114.65(18) . . . . ?
O21 La2 Zn4 N7 88.27(18) . . . . ?
O31 La2 Zn4 N7 -23.5(2) . . . . ?
O26 La2 Zn4 N7 1.8(2) . . . . ?
O38 La2 Zn4 N7 -122.06(18) . . . . ?
O37 La2 Zn4 N7 -79.02(18) . . . . ?
O22 La2 Zn4 N7 156.81(18) . . . . ?
C75 La2 Zn4 N7 -101.01(19) . . . . ?
Zn3 La2 Zn4 N7 47.56(16) . . . . ?
C44 C39 C40 O21 -179.4(4) . . . . ?
C45 C39 C40 O21 0.8(7) . . . . ?
C44 C39 C40 C41 1.5(7) . . . . ?
C45 C39 C40 C41 -178.3(4) . . . . ?
O21 C40 C41 C42 179.9(4) . . . . ?
C39 C40 C41 C42 -1.0(7) . . . . ?
O21 C40 C41 O22 -0.4(6) . . . . ?
C39 C40 C41 O22 178.8(4) . . . . ?
O22 C41 C42 C43 -179.6(4) . . . . ?
C40 C41 C42 C43 0.1(7) . . . . ?
C41 C42 C43 C44 0.3(7) . . . . ?
C42 C43 C44 C39 0.3(8) . . . . ?
C40 C39 C44 C43 -1.2(7) . . . . ?
C45 C39 C44 C43 178.7(5) . . . . ?
C39 C40 O21 Zn3 0.6(7) . . . . ?
C41 C40 O21 Zn3 179.7(3) . . . . ?
C39 C40 O21 La2 -146.3(4) . . . . ?
C41 C40 O21 La2 32.8(5) . . . . ?
O32 Zn3 O21 C40 120.9(4) . . . . ?
O25 Zn3 O21 C40 -130.7(4) . . . . ?
N5 Zn3 O21 C40 1.1(4) . . . . ?
N6 Zn3 O21 C40 -76.2(6) . . . . ?
La2 Zn3 O21 C40 -151.7(4) . . . . ?
O32 Zn3 O21 La2 -87.41(13) . . . . ?
O25 Zn3 O21 La2 20.94(13) . . . . ?
N5 Zn3 O21 La2 152.77(15) . . . . ?
N6 Zn3 O21 La2 75.5(4) . . . . ?
O25 La2 O21 C40 137.6(3) . . . . ?
O33 La2 O21 C40 5.6(4) . . . . ?
O35 La2 O21 C40 44.5(3) . . . . ?
O31 La2 O21 C40 -145.0(3) . . . . ?
O26 La2 O21 C40 102.7(3) . . . . ?
O38 La2 O21 C40 -83.3(3) . . . . ?
O37 La2 O21 C40 -136.7(3) . . . . ?
O22 La2 O21 C40 -32.6(3) . . . . ?
C75 La2 O21 C40 -100.2(3) . . . . ?
Zn3 La2 O21 C40 155.8(4) . . . . ?
Zn4 La2 O21 C40 66.9(3) . . . . ?
O25 La2 O21 Zn3 -18.19(11) . . . . ?
O33 La2 O21 Zn3 -150.16(12) . . . . ?
O35 La2 O21 Zn3 -111.24(14) . . . . ?
O31 La2 O21 Zn3 59.20(12) . . . . ?
O26 La2 O21 Zn3 -53.10(15) . . . . ?
O38 La2 O21 Zn3 120.88(12) . . . . ?
O37 La2 O21 Zn3 67.5(2) . . . . ?
O22 La2 O21 Zn3 171.64(17) . . . . ?
C75 La2 O21 Zn3 103.98(17) . . . . ?
Zn4 La2 O21 Zn3 -88.88(12) . . . . ?
C42 C41 O22 C68 -15.8(6) . . . . ?
C40 C41 O22 C68 164.5(4) . . . . ?
C42 C41 O22 La2 152.4(4) . . . . ?
C40 C41 O22 La2 -27.3(4) . . . . ?
O25 La2 O22 C41 19.3(3) . . . . ?
O33 La2 O22 C41 -124.0(3) . . . . ?
O35 La2 O22 C41 -52.6(3) . . . . ?
O21 La2 O22 C41 30.2(3) . . . . ?
O31 La2 O22 C41 91.8(3) . . . . ?
O26 La2 O22 C41 -68.0(3) . . . . ?
O38 La2 O22 C41 161.7(3) . . . . ?
O37 La2 O22 C41 170.9(3) . . . . ?
C75 La2 O22 C41 168.3(3) . . . . ?
Zn3 La2 O22 C41 35.0(3) . . . . ?
Zn4 La2 O22 C41 -88.4(3) . . . . ?
O25 La2 O22 C68 -173.8(3) . . . . ?
O33 La2 O22 C68 42.8(3) . . . . ?
O35 La2 O22 C68 114.3(3) . . . . ?
O21 La2 O22 C68 -162.9(4) . . . . ?
O31 La2 O22 C68 -101.3(3) . . . . ?
O26 La2 O22 C68 98.8(3) . . . . ?
O38 La2 O22 C68 -31.5(3) . . . . ?
O37 La2 O22 C68 -22.2(4) . . . . ?
C75 La2 O22 C68 -24.8(3) . . . . ?
Zn3 La2 O22 C68 -158.1(3) . . . . ?
Zn4 La2 O22 C68 78.5(3) . . . . ?
C40 C39 C45 N5 -5.6(8) . . . . ?
C44 C39 C45 N5 174.5(5) . . . . ?
C39 C45 N5 O23 170.8(4) . . . . ?
C39 C45 N5 Zn3 8.6(7) . . . . ?
O32 Zn3 N5 C45 -99.3(4) . . . . ?
O25 Zn3 N5 C45 72.3(4) . . . . ?
O21 Zn3 N5 C45 -5.5(4) . . . . ?
N6 Zn3 N5 C45 156.3(4) . . . . ?
La2 Zn3 N5 C45 17.2(5) . . . . ?
O32 Zn3 N5 O23 99.9(3) . . . . ?
O25 Zn3 N5 O23 -88.6(3) . . . . ?
O21 Zn3 N5 O23 -166.4(3) . . . . ?
N6 Zn3 N5 O23 -4.5(3) . . . . ?
La2 Zn3 N5 O23 -143.7(2) . . . . ?
C45 N5 O23 C46 122.0(4) . . . . ?
Zn3 N5 O23 C46 -73.7(4) . . . . ?
N5 O23 C46 C47 59.6(5) . . . . ?
O23 C46 C47 O24 55.5(5) . . . . ?
C46 C47 O24 N6 -82.6(4) . . . . ?
C47 O24 N6 C48 166.8(4) . . . . ?
C47 O24 N6 Zn3 -11.2(5) . . . . ?
O32 Zn3 N6 C48 124.0(4) . . . . ?
O25 Zn3 N6 C48 15.8(4) . . . . ?
O21 Zn3 N6 C48 -38.6(7) . . . . ?
N5 Zn3 N6 C48 -115.0(4) . . . . ?
La2 Zn3 N6 C48 21.2(5) . . . . ?
O32 Zn3 N6 O24 -58.4(3) . . . . ?
O25 Zn3 N6 O24 -166.6(3) . . . . ?
O21 Zn3 N6 O24 139.0(4) . . . . ?
N5 Zn3 N6 O24 62.6(3) . . . . ?
La2 Zn3 N6 O24 -161.2(2) . . . . ?
O24 N6 C48 C49 179.4(4) . . . . ?
Zn3 N6 C48 C49 -2.9(7) . . . . ?
N6 C48 C49 C50 -9.7(7) . . . . ?
N6 C48 C49 C54 169.9(4) . . . . ?
C54 C49 C50 O25 -179.7(4) . . . . ?
C48 C49 C50 O25 -0.2(7) . . . . ?
C54 C49 C50 C51 0.7(6) . . . . ?
C48 C49 C50 C51 -179.8(4) . . . . ?
O25 C50 C51 O26 -4.3(6) . . . . ?
C49 C50 C51 O26 175.3(4) . . . . ?
O25 C50 C51 C52 176.3(4) . . . . ?
C49 C50 C51 C52 -4.1(6) . . . . ?
O26 C51 C52 C53 -174.8(4) . . . . ?
C50 C51 C52 C53 4.6(6) . . . . ?
O26 C51 C52 C55 4.5(7) . . . . ?
C50 C51 C52 C55 -176.1(4) . . . . ?
C51 C52 C53 C54 -1.8(6) . . . . ?
C55 C52 C53 C54 178.8(4) . . . . ?
C52 C53 C54 C49 -1.6(7) . . . . ?
C50 C49 C54 C53 2.1(7) . . . . ?
C48 C49 C54 C53 -177.4(4) . . . . ?
C49 C50 O25 Zn3 23.8(6) . . . . ?
C51 C50 O25 Zn3 -156.7(3) . . . . ?
C49 C50 O25 La2 179.7(3) . . . . ?
C51 C50 O25 La2 -0.7(5) . . . . ?
O32 Zn3 O25 C50 -127.4(3) . . . . ?
O21 Zn3 O25 C50 138.5(3) . . . . ?
N5 Zn3 O25 C50 60.3(4) . . . . ?
N6 Zn3 O25 C50 -26.4(3) . . . . ?
La2 Zn3 O25 C50 159.7(4) . . . . ?
O32 Zn3 O25 La2 72.88(14) . . . . ?
O21 Zn3 O25 La2 -21.25(13) . . . . ?
N5 Zn3 O25 La2 -99.41(16) . . . . ?
N6 Zn3 O25 La2 173.90(15) . . . . ?
O33 La2 O25 C50 -10.8(4) . . . . ?
O35 La2 O25 C50 -67.8(3) . . . . ?
O21 La2 O25 C50 -142.5(3) . . . . ?
O31 La2 O25 C50 141.0(3) . . . . ?
O26 La2 O25 C50 3.0(3) . . . . ?
O38 La2 O25 C50 121.1(3) . . . . ?
O37 La2 O25 C50 72.6(3) . . . . ?
O22 La2 O25 C50 -132.3(3) . . . . ?
C75 La2 O25 C50 89.0(3) . . . . ?
Zn3 La2 O25 C50 -161.4(4) . . . . ?
Zn4 La2 O25 C50 -12.3(3) . . . . ?
O33 La2 O25 Zn3 150.59(13) . . . . ?
O35 La2 O25 Zn3 93.59(13) . . . . ?
O21 La2 O25 Zn3 18.95(11) . . . . ?
O31 La2 O25 Zn3 -57.57(13) . . . . ?
O26 La2 O25 Zn3 164.40(16) . . . . ?
O38 La2 O25 Zn3 -77.46(19) . . . . ?
O37 La2 O25 Zn3 -126.02(13) . . . . ?
O22 La2 O25 Zn3 29.16(18) . . . . ?
C75 La2 O25 Zn3 -109.55(16) . . . . ?
Zn4 La2 O25 Zn3 149.13(11) . . . . ?
C52 C51 O26 Zn4 -34.7(5) . . . . ?
C50 C51 O26 Zn4 145.9(3) . . . . ?
C52 C51 O26 La2 -173.4(3) . . . . ?
C50 C51 O26 La2 7.2(5) . . . . ?
O36 Zn4 O26 C51 -77.5(3) . . . . ?
O34 Zn4 O26 C51 152.8(3) . . . . ?
N7 Zn4 O26 C51 37.6(3) . . . . ?
La2 Zn4 O26 C51 -143.7(3) . . . . ?
O36 Zn4 O26 La2 66.27(15) . . . . ?
O34 Zn4 O26 La2 -63.43(16) . . . . ?
N7 Zn4 O26 La2 -178.71(15) . . . . ?
O25 La2 O26 C51 -5.3(3) . . . . ?
O33 La2 O26 C51 164.8(3) . . . . ?
O35 La2 O26 C51 90.6(3) . . . . ?
O21 La2 O26 C51 30.8(3) . . . . ?
O31 La2 O26 C51 -51.2(3) . . . . ?
O38 La2 O26 C51 -142.1(3) . . . . ?
O37 La2 O26 C51 -120.7(3) . . . . ?
O22 La2 O26 C51 106.0(3) . . . . ?
C75 La2 O26 C51 -132.5(3) . . . . ?
Zn3 La2 O26 C51 3.3(3) . . . . ?
Zn4 La2 O26 C51 143.9(4) . . . . ?
O25 La2 O26 Zn4 -149.21(17) . . . . ?
O33 La2 O26 Zn4 20.88(13) . . . . ?
O35 La2 O26 Zn4 -53.36(13) . . . . ?
O21 La2 O26 Zn4 -113.11(13) . . . . ?
O31 La2 O26 Zn4 164.87(11) . . . . ?
O38 La2 O26 Zn4 73.97(17) . . . . ?
O37 La2 O26 Zn4 95.40(14) . . . . ?
O22 La2 O26 Zn4 -37.9(2) . . . . ?
C75 La2 O26 Zn4 83.59(15) . . . . ?
Zn3 La2 O26 Zn4 -140.63(11) . . . . ?
C51 C52 C55 N7 12.9(7) . . . . ?
C53 C52 C55 N7 -167.8(5) . . . . ?
C52 C55 N7 O27 -175.7(4) . . . . ?
C52 C55 N7 Zn4 2.2(7) . . . . ?
O26 Zn4 N7 C55 -22.1(4) . . . . ?
O36 Zn4 N7 C55 91.4(4) . . . . ?
O34 Zn4 N7 C55 -143.6(4) . . . . ?
La2 Zn4 N7 C55 -23.4(5) . . . . ?
O26 Zn4 N7 O27 155.4(4) . . . . ?
O36 Zn4 N7 O27 -91.1(4) . . . . ?
O34 Zn4 N7 O27 33.9(4) . . . . ?
La2 Zn4 N7 O27 154.2(3) . . . . ?
C55 N7 O27 C56 -173.0(4) . . . . ?
Zn4 N7 O27 C56 9.3(5) . . . . ?
N7 O27 C56 C57 83.6(5) . . . . ?
O27 C56 C57 O28 175.6(4) . . . . ?
C56 C57 O28 N8 84.9(5) . . . . ?
C57 O28 N8 C58 -171.2(4) . . . . ?
O28 N8 C58 C59 -178.3(4) . . . . ?
N8 C58 C59 C64 -175.8(5) . . . . ?
N8 C58 C59 C60 2.7(8) . . . . ?
C64 C59 C60 O29 179.6(5) . . . . ?
C58 C59 C60 O29 1.2(7) . . . . ?
C64 C59 C60 C61 -0.9(7) . . . . ?
C58 C59 C60 C61 -179.4(4) . . . . ?
O29 C60 C61 O30 0.7(6) . . . . ?
C59 C60 C61 O30 -178.7(4) . . . . ?
O29 C60 C61 C62 179.6(4) . . . . ?
C59 C60 C61 C62 0.1(7) . . . . ?
O30 C61 C62 C63 178.9(4) . . . . ?
C60 C61 C62 C63 0.2(7) . . . . ?
C61 C62 C63 C64 0.3(7) . . . . ?
C60 C59 C64 C63 1.4(8) . . . . ?
C58 C59 C64 C63 179.9(5) . . . . ?
C62 C63 C64 C59 -1.1(8) . . . . ?
C62 C61 O30 C65 12.0(7) . . . . ?
C60 C61 O30 C65 -169.2(4) . . . . ?
C61 O30 C65 C66 159.4(4) . . . . ?
O30 C65 C66 C67 -18.1(6) . . . . ?
C65 C66 C67 C68 -170.2(4) . . . . ?
C41 O22 C68 C67 87.4(5) . . . . ?
La2 O22 C68 C67 -79.1(4) . . . . ?
C66 C67 C68 O22 -151.4(4) . . . . ?
O25 La2 O31 C69 52.2(5) . . . . ?
O33 La2 O31 C69 -162.1(5) . . . . ?
O35 La2 O31 C69 -2.4(6) . . . . ?
O21 La2 O31 C69 -18.1(5) . . . . ?
O26 La2 O31 C69 94.5(5) . . . . ?
O38 La2 O31 C69 -140.2(5) . . . . ?
O37 La2 O31 C69 166.6(5) . . . . ?
O22 La2 O31 C69 -71.3(5) . . . . ?
C75 La2 O31 C69 -166.8(5) . . . . ?
Zn3 La2 O31 C69 18.2(5) . . . . ?
Zn4 La2 O31 C69 109.0(5) . . . . ?
O25 Zn3 O32 C69 -33.2(3) . . . . ?
O21 Zn3 O32 C69 52.5(3) . . . . ?
N5 Zn3 O32 C69 140.0(3) . . . . ?
N6 Zn3 O32 C69 -122.0(3) . . . . ?
La2 Zn3 O32 C69 8.1(3) . . . . ?
La2 O31 C69 O32 -18.5(8) . . . . ?
La2 O31 C69 C70 160.8(4) . . . . ?
Zn3 O32 C69 O31 -0.9(5) . . . . ?
Zn3 O32 C69 C70 179.7(3) . . . . ?
O25 La2 O33 C71 59.2(7) . . . . ?
O35 La2 O33 C71 121.8(7) . . . . ?
O21 La2 O33 C71 161.8(7) . . . . ?
O31 La2 O33 C71 -70.7(7) . . . . ?
O26 La2 O33 C71 46.5(7) . . . . ?
O38 La2 O33 C71 -92.6(7) . . . . ?
O37 La2 O33 C71 -38.8(7) . . . . ?
O22 La2 O33 C71 -166.0(7) . . . . ?
C75 La2 O33 C71 -65.9(7) . . . . ?
Zn3 La2 O33 C71 108.6(7) . . . . ?
Zn4 La2 O33 C71 61.2(7) . . . . ?
O26 Zn4 O34 C71 60.7(3) . . . . ?
O36 Zn4 O34 C71 -69.0(3) . . . . ?
N7 Zn4 O34 C71 165.1(3) . . . . ?
La2 Zn4 O34 C71 23.5(3) . . . . ?
La2 O33 C71 O34 -58.5(9) . . . . ?
La2 O33 C71 C72 122.6(6) . . . . ?
Zn4 O34 C71 O33 -7.7(5) . . . . ?
Zn4 O34 C71 C72 171.2(4) . . . . ?
O25 La2 O35 C73 120.5(5) . . . . ?
O33 La2 O35 C73 -21.3(5) . . . . ?
O21 La2 O35 C73 -173.6(5) . . . . ?
O31 La2 O35 C73 171.1(4) . . . . ?
O26 La2 O35 C73 58.4(5) . . . . ?
O38 La2 O35 C73 -66.7(5) . . . . ?
O37 La2 O35 C73 7.4(5) . . . . ?
O22 La2 O35 C73 -111.5(5) . . . . ?
C75 La2 O35 C73 -32.2(5) . . . . ?
Zn3 La2 O35 C73 154.0(5) . . . . ?
Zn4 La2 O35 C73 28.4(4) . . . . ?
O26 Zn4 O36 C73 -36.4(3) . . . . ?
O34 Zn4 O36 C73 97.2(3) . . . . ?
N7 Zn4 O36 C73 -137.7(3) . . . . ?
La2 Zn4 O36 C73 1.7(3) . . . . ?
La2 O35 C73 O36 -38.5(7) . . . . ?
La2 O35 C73 C74 142.4(4) . . . . ?
Zn4 O36 C73 O35 13.2(6) . . . . ?
Zn4 O36 C73 C74 -167.7(3) . . . . ?
O25 La2 O37 C75 149.8(3) . . . . ?
O33 La2 O37 C75 -76.5(3) . . . . ?
O35 La2 O37 C75 -104.8(3) . . . . ?
O21 La2 O37 C75 76.9(3) . . . . ?
O31 La2 O37 C75 85.0(3) . . . . ?
O26 La2 O37 C75 -153.0(3) . . . . ?
O38 La2 O37 C75 5.5(3) . . . . ?
O22 La2 O37 C75 -5.7(3) . . . . ?
Zn3 La2 O37 C75 117.0(3) . . . . ?
Zn4 La2 O37 C75 -122.0(3) . . . . ?
O25 La2 O38 C75 -71.7(3) . . . . ?
O33 La2 O38 C75 75.6(3) . . . . ?
O35 La2 O38 C75 120.0(3) . . . . ?
O21 La2 O38 C75 -151.3(3) . . . . ?
O31 La2 O38 C75 -91.3(3) . . . . ?
O26 La2 O38 C75 22.0(3) . . . . ?
O37 La2 O38 C75 -5.6(3) . . . . ?
O22 La2 O38 C75 164.5(3) . . . . ?
Zn3 La2 O38 C75 -113.6(3) . . . . ?
Zn4 La2 O38 C75 55.0(3) . . . . ?
La2 O38 C75 O37 10.6(5) . . . . ?
La2 O38 C75 C76 -167.2(4) . . . . ?
La2 O37 C75 O38 -10.5(5) . . . . ?
La2 O37 C75 C76 167.3(4) . . . . ?
O25 La2 C75 O38 131.8(2) . . . . ?
O33 La2 C75 O38 -95.6(3) . . . . ?
O35 La2 C75 O38 -84.6(3) . . . . ?
O21 La2 C75 O38 38.3(3) . . . . ?
O31 La2 C75 O38 81.5(3) . . . . ?
O26 La2 C75 O38 -162.4(2) . . . . ?
O37 La2 C75 O38 170.0(5) . . . . ?
O22 La2 C75 O38 -14.9(3) . . . . ?
Zn3 La2 C75 O38 87.1(3) . . . . ?
Zn4 La2 C75 O38 -131.2(3) . . . . ?
O25 La2 C75 O37 -38.2(3) . . . . ?
O33 La2 C75 O37 94.4(3) . . . . ?
O35 La2 C75 O37 105.4(3) . . . . ?
O21 La2 C75 O37 -131.7(3) . . . . ?
O31 La2 C75 O37 -88.5(3) . . . . ?
O26 La2 C75 O37 27.6(3) . . . . ?
O38 La2 C75 O37 -170.0(5) . . . . ?
O22 La2 C75 O37 175.1(3) . . . . ?
Zn3 La2 C75 O37 -82.9(3) . . . . ?
Zn4 La2 C75 O37 58.8(3) . . . . ?
O25 La2 C75 C76 -135.3(17) . . . . ?
O33 La2 C75 C76 -2.6(17) . . . . ?
O35 La2 C75 C76 8.4(18) . . . . ?
O21 La2 C75 C76 131.2(17) . . . . ?
O31 La2 C75 C76 174.5(18) . . . . ?
O26 La2 C75 C76 -69.4(18) . . . . ?
O38 La2 C75 C76 93.0(18) . . . . ?
O37 La2 C75 C76 -97.1(18) . . . . ?
O22 La2 C75 C76 78.1(18) . . . . ?
Zn3 La2 C75 C76 -179.9(17) . . . . ?
Zn4 La2 C75 C76 -38.3(18) . . . . ?
